data_7244695
loop_
_publ_author_name
'Prashanth, Jupally'
'Arikatla, Sivalakshmi Devi'
'Surov, Artem'
'Voronin, Alexander P.'
'Andrei, Churakov'
'Perlovich, German L.'
'Balasubramanian, Sridhar'

_publ_section_title
;
 Understanding the thermal stability of apalutamide crystalline solvates
 through crystal structure analyses and computational studies
;
_journal_name_full CrystEngComm
_journal_paper_doi 10.1039/D2CE00216G
_journal_year 2022
_chemical_formula_moiety 'C21 H16 F4 N5 O2 S, C3 H7 N O'
_chemical_formula_sum 'C24 H23 F4 N6 O3 S'
_chemical_formula_weight 551.54
_space_group_crystal_system orthorhombic
_space_group_IT_number 29
_space_group_name_Hall 'P 2c -2ac'
_space_group_name_H-M_alt 'P c a 21'
_atom_sites_solution_hydrogens mixed
_atom_sites_solution_primary direct
_atom_sites_solution_secondary difmap
_audit_creation_method SHELXL-2018/3
_audit_update_record
;
2022-02-11 deposited with the CCDC.	2022-03-30 downloaded from the CCDC.
;
_cell_angle_alpha 90
_cell_angle_beta 90
_cell_angle_gamma 90
_cell_formula_units_Z 16
_cell_length_a 17.3059(19)
_cell_length_b 12.2220(13)
_cell_length_c 47.409(5)
_cell_measurement_reflns_used 9926
_cell_measurement_temperature 100(2)
_cell_measurement_theta_max 24.189
_cell_measurement_theta_min 2.214
_cell_volume 10027.6(19)
_computing_cell_refinement 'SAINT (Bruker, 2018)'
_computing_data_collection '<i>APEX3</i> (Bruker, 2018)'
_computing_data_reduction 'SAINT (Bruker, 2018)'
_computing_structure_refinement 'SHELXL-2018/3 (Sheldrick, 2018)'
_computing_structure_solution 'SHELXT (Sheldrick, 2016)'
_diffrn_ambient_temperature 100(2)
_diffrn_measured_fraction_theta_full 0.999
_diffrn_measured_fraction_theta_max 0.999
_diffrn_measurement_device_type 'Bruker D8 Venture'
_diffrn_measurement_method \w
_diffrn_radiation_type MoK\a
_diffrn_radiation_wavelength 0.71073
_diffrn_reflns_av_R_equivalents 0.0707
_diffrn_reflns_av_unetI/netI 0.0884
_diffrn_reflns_Laue_measured_fraction_full 0.999
_diffrn_reflns_Laue_measured_fraction_max 0.999
_diffrn_reflns_limit_h_max 20
_diffrn_reflns_limit_h_min -21
_diffrn_reflns_limit_k_max 15
_diffrn_reflns_limit_k_min -14
_diffrn_reflns_limit_l_max 58
_diffrn_reflns_limit_l_min -58
_diffrn_reflns_number 62354
_diffrn_reflns_point_group_measured_fraction_full 0.998
_diffrn_reflns_point_group_measured_fraction_max 0.998
_diffrn_reflns_theta_full 25.242
_diffrn_reflns_theta_max 26.000
_diffrn_reflns_theta_min 1.875
_exptl_absorpt_coefficient_mu 0.198
_exptl_absorpt_correction_type multi-scan
_exptl_absorpt_process_details 'SADABS (Bruker, 2016)'
_exptl_crystal_colour colourless
_exptl_crystal_density_diffrn 1.461
_exptl_crystal_description plate
_exptl_crystal_F_000 4560
_exptl_crystal_size_max 0.200
_exptl_crystal_size_mid 0.200
_exptl_crystal_size_min 0.040
_exptl_transmission_factor_max 0.8620
_exptl_transmission_factor_min 0.6760
_refine_diff_density_max 0.596
_refine_diff_density_min -0.553
_refine_diff_density_rms 0.073
_refine_ls_abs_structure_details
;
 Refined as an inversion twin.
;
_refine_ls_abs_structure_Flack 0.25(13)
_refine_ls_extinction_coef 0.00077(13)
_refine_ls_extinction_expression Fc^*^=kFc[1+0.001xFc^2^\l^3^/sin(2\q)]^-1/4^
_refine_ls_extinction_method 'SHELXL-2018/3 (Sheldrick 2018)'
_refine_ls_goodness_of_fit_ref 1.060
_refine_ls_hydrogen_treatment mixed
_refine_ls_matrix_type full
_refine_ls_number_parameters 1433
_refine_ls_number_reflns 19646
_refine_ls_number_restraints 67
_refine_ls_restrained_S_all 1.075
_refine_ls_R_factor_all 0.1025
_refine_ls_R_factor_gt 0.0698
_refine_ls_shift/su_max 0.000
_refine_ls_shift/su_mean 0.000
_refine_ls_structure_factor_coef Fsqd
_refine_ls_weighting_details 'w=1/[\s^2^(Fo^2^)+(0.0402P)^2^+20.3391P] where P=(Fo^2^+2Fc^2^)/3'
_refine_ls_weighting_scheme calc
_refine_ls_wR_factor_gt 0.1421
_refine_ls_wR_factor_ref 0.1567
_reflns_Friedel_coverage 0.972
_reflns_Friedel_fraction_full 0.997
_reflns_Friedel_fraction_max 0.997
_reflns_number_gt 14434
_reflns_number_total 19646
_reflns_threshold_expression 'I > 2\s(I)'
_cod_data_source_file d2ce00216g2.cif
_cod_data_source_block a_CCDC2
_cod_database_code 7244695
_shelx_shelxl_version_number 2018/3
_shelx_space_group_comment
;
The symmetry employed for this shelxl refinement is uniquely defined
by the following loop, which should always be used as a source of
symmetry information in preference to the above space-group names.
They are only intended as comments.
;
_shelx_estimated_absorpt_t_min 0.961
_shelx_estimated_absorpt_t_max 0.992

loop_
_space_group_symop_operation_xyz
'x, y, z'
'-x, -y, z+1/2'
'x+1/2, -y, z'
'-x+1/2, y, z+1/2'

loop_
_atom_site_label
_atom_site_type_symbol
_atom_site_fract_x
_atom_site_fract_y
_atom_site_fract_z
_atom_site_U_iso_or_equiv
_atom_site_adp_type
_atom_site_occupancy
_atom_site_site_symmetry_order
_atom_site_calc_flag
_atom_site_refinement_flags_posn
_atom_site_refinement_flags_adp
_atom_site_refinement_flags_occupancy
_atom_site_disorder_assembly
_atom_site_disorder_group
S1 S 0.62686(12) 0.63096(17) 0.41261(5) 0.0275(5) Uani 1 1 d . . . . .
F1A F 0.6630(7) 0.9117(9) 0.5121(2) 0.039(4) Uani 0.464(12) 1 d . . P A 1
F1B F 0.5573(5) 1.0847(7) 0.43450(19) 0.030(3) Uani 0.536(12) 1 d . . P A 2
F11A F 0.7212(13) 0.6755(9) 0.2824(3) 0.053(6) Uiso 0.38(3) 1 d D . P B 9
F12A F 0.6231(7) 0.564(2) 0.2786(5) 0.075(7) Uiso 0.38(3) 1 d D . P B 9
F13A F 0.7398(9) 0.5058(15) 0.2711(4) 0.058(7) Uiso 0.38(3) 1 d D . P B 9
F11B F 0.6797(8) 0.6750(7) 0.2863(2) 0.056(4) Uiso 0.62(3) 1 d D . P B 10
F12B F 0.6227(5) 0.5178(10) 0.2852(2) 0.049(3) Uiso 0.62(3) 1 d D . P B 10
F13B F 0.7421(6) 0.5338(11) 0.2686(2) 0.050(4) Uiso 0.62(3) 1 d D . P B 10
O11 O 0.4782(3) 1.0642(5) 0.48611(14) 0.0354(15) Uani 1 1 d . . . . .
O12 O 0.8740(3) 0.7526(5) 0.36819(13) 0.0275(14) Uani 1 1 d . . . . .
N11 N 0.5798(4) 1.1070(6) 0.51420(15) 0.0247(16) Uani 1 1 d . . . . .
H1 H 0.629(5) 1.108(7) 0.5151(19) 0.030 Uiso 1 1 d . U . . .
N12 N 0.7342(4) 0.7890(5) 0.42060(14) 0.0215(15) Uani 1 1 d . U . . .
N13 N 0.7633(4) 0.6726(5) 0.38659(14) 0.0197(14) Uani 1 1 d . . . . .
N14 N 0.7396(5) 0.4012(6) 0.35405(17) 0.038(2) Uani 1 1 d . . . . .
N15 N 0.6851(5) 0.2757(8) 0.2929(2) 0.060(3) Uani 1 1 d . . . . .
C1 C 0.5337(5) 1.1711(7) 0.53393(19) 0.032(2) Uani 1 1 d . . . . .
H1A H 0.562765 1.236248 0.539656 0.048 Uiso 1 1 calc R U . . .
H1B H 0.521928 1.126701 0.550595 0.048 Uiso 1 1 calc R U . . .
H1C H 0.485400 1.193506 0.524806 0.048 Uiso 1 1 calc R U . . .
C10 C 0.5475(5) 1.0572(6) 0.49216(17) 0.0222(18) Uani 1 1 d . . . . .
C11 C 0.6006(5) 0.9903(6) 0.47370(17) 0.0219(18) Uani 1 1 d . . . . .
C12 C 0.6513(5) 0.9141(7) 0.48484(18) 0.030(2) Uani 1 1 d . . . . .
H12A H 0.656762 0.908882 0.504731 0.036 Uiso 1 1 calc R U . A 2
C13 C 0.6943(6) 0.8454(7) 0.46781(17) 0.029(2) Uani 1 1 d . U . . .
H13A H 0.728656 0.793041 0.475733 0.035 Uiso 1 1 calc R U . . .
C14 C 0.6860(5) 0.8550(6) 0.43907(18) 0.0215(17) Uani 1 1 d . U . . .
C15 C 0.6385(5) 0.9306(7) 0.42706(18) 0.0255(19) Uani 1 1 d . U . . .
H15A H 0.634611 0.937392 0.407151 0.031 Uiso 1 1 calc R U . . .
C16 C 0.5963(5) 0.9965(7) 0.44470(18) 0.028(2) Uani 1 1 d . . . . .
H16A H 0.562613 1.049010 0.436543 0.034 Uiso 1 1 calc R U . A 1
C17 C 0.8075(5) 0.8289(6) 0.40956(17) 0.0201(17) Uani 1 1 d . . . . .
C18 C 0.8192(5) 0.9505(7) 0.40196(18) 0.0258(19) Uani 1 1 d . . . . .
H18A H 0.783612 1.000625 0.411954 0.031 Uiso 1 1 calc R U . . .
H18B H 0.819082 0.965024 0.381419 0.031 Uiso 1 1 calc R U . . .
C19 C 0.9010(5) 0.9457(6) 0.41498(19) 0.0267(19) Uani 1 1 d . . . . .
H19A H 0.912170 1.006325 0.428217 0.032 Uiso 1 1 calc R U . . .
H19B H 0.942821 0.937499 0.400907 0.032 Uiso 1 1 calc R U . . .
C20 C 0.8778(5) 0.8363(7) 0.42984(19) 0.027(2) Uani 1 1 d . . . . .
H20A H 0.915875 0.776651 0.427361 0.033 Uiso 1 1 calc R U . . .
H20B H 0.863447 0.845040 0.449929 0.033 Uiso 1 1 calc R U . . .
C21 C 0.7086(5) 0.7004(6) 0.40690(17) 0.0201(17) Uani 1 1 d . . . . .
C22 C 0.8219(5) 0.7506(6) 0.38529(18) 0.0235(18) Uani 1 1 d . . . . .
C23 C 0.7538(5) 0.4813(7) 0.37249(19) 0.0275(19) Uani 1 1 d . . . . .
H23A H 0.766928 0.461764 0.391281 0.033 Uiso 1 1 calc R U . . .
C24 C 0.7503(5) 0.5918(7) 0.36564(17) 0.0243(18) Uani 1 1 d . . . . .
C25 C 0.7335(6) 0.6220(8) 0.3382(2) 0.040(2) Uani 1 1 d . . . . .
H25A H 0.731373 0.696940 0.332936 0.048 Uiso 1 1 calc R U . . .
C26 C 0.7196(6) 0.5394(8) 0.3184(2) 0.039(2) Uani 1 1 d . . . . .
C27 C 0.7231(5) 0.4321(8) 0.3275(2) 0.034(2) Uani 1 1 d . . . . .
C28 C 0.6948(5) 0.5687(6) 0.2889(2) 0.068(4) Uani 1 1 d D . . . .
C29 C 0.7047(5) 0.3423(9) 0.3081(2) 0.044(3) Uani 1 1 d . . . . .
S2 S 0.45871(12) 0.86751(16) 0.58807(5) 0.0251(5) Uani 1 1 d . . . . .
F2A F 0.4247(9) 0.5873(9) 0.4888(2) 0.034(4) Uani 0.397(12) 1 d . . P C 3
F2B F 0.5338(5) 0.4171(7) 0.56624(18) 0.041(3) Uani 0.603(12) 1 d . . P C 4
F21 F 0.3865(3) 1.0067(4) 0.72845(10) 0.0444(14) Uani 1 1 d . . . . .
F22 F 0.3961(4) 0.8409(4) 0.71492(11) 0.0483(15) Uani 1 1 d . . . . .
F23 F 0.2839(3) 0.9097(5) 0.72361(11) 0.0465(14) Uani 1 1 d . . . . .
O21 O 0.6090(3) 0.4372(5) 0.51408(14) 0.0354(16) Uani 1 1 d . . . . .
O22 O 0.2120(3) 0.7428(4) 0.63223(12) 0.0248(13) Uani 1 1 d . . . . .
N21 N 0.5077(4) 0.3900(6) 0.48669(15) 0.0253(16) Uani 1 1 d . . . . .
H2 H 0.464(6) 0.386(8) 0.486(2) 0.030 Uiso 1 1 d . U . . .
N22 N 0.3535(4) 0.7078(5) 0.58043(14) 0.0206(15) Uani 1 1 d . . . . .
N23 N 0.3221(4) 0.8227(5) 0.61376(14) 0.0202(14) Uani 1 1 d . . . . .
N24 N 0.3452(4) 1.0986(5) 0.64447(15) 0.0221(15) Uani 1 1 d . . . . .
N25 N 0.3741(5) 1.2448(6) 0.70325(17) 0.0384(19) Uani 1 1 d . . . . .
C2 C 0.5542(5) 0.3267(7) 0.46674(18) 0.030(2) Uani 1 1 d . . . . .
H2A H 0.521824 0.270906 0.457783 0.045 Uiso 1 1 calc R U . . .
H2B H 0.596852 0.291167 0.476811 0.045 Uiso 1 1 calc R U . . .
H2C H 0.575205 0.375660 0.452264 0.045 Uiso 1 1 calc R U . . .
C30 C 0.5396(5) 0.4409(6) 0.50843(19) 0.0243(19) Uani 1 1 d . . . . .
C31 C 0.4869(4) 0.5092(6) 0.52658(17) 0.0194(17) Uani 1 1 d . . . . .
C32 C 0.4909(5) 0.5006(6) 0.55552(18) 0.0242(18) Uani 1 1 d . . . . .
H32A H 0.524328 0.446974 0.563379 0.029 Uiso 1 1 calc R U . C 3
C33 C 0.4492(4) 0.5655(6) 0.57357(18) 0.0217(18) Uani 1 1 d . . . . .
H33A H 0.454333 0.557987 0.593431 0.026 Uiso 1 1 calc R U . . .
C34 C 0.3987(5) 0.6434(6) 0.56193(17) 0.0208(17) Uani 1 1 d . . . . .
C35 C 0.3916(5) 0.6531(7) 0.53299(18) 0.0244(18) Uani 1 1 d . . . . .
H35A H 0.357223 0.704766 0.524868 0.029 Uiso 1 1 calc R U . . .
C36 C 0.4365(5) 0.5849(7) 0.51609(18) 0.0263(19) Uani 1 1 d . . . . .
H36A H 0.431719 0.591358 0.496197 0.032 Uiso 1 1 calc R U . C 4
C37 C 0.2786(5) 0.6680(6) 0.59106(18) 0.0213(17) Uani 1 1 d . . . . .
C38 C 0.2094(5) 0.6570(7) 0.57069(19) 0.0249(19) Uani 1 1 d . . . . .
H38A H 0.224400 0.646725 0.550712 0.030 Uiso 1 1 calc R U . . .
H38B H 0.170370 0.715702 0.572668 0.030 Uiso 1 1 calc R U . . .
C39 C 0.1879(5) 0.5495(7) 0.5861(2) 0.032(2) Uani 1 1 d . . . . .
H39A H 0.146604 0.558389 0.600351 0.039 Uiso 1 1 calc R U . . .
H39B H 0.176246 0.487969 0.573201 0.039 Uiso 1 1 calc R U . . .
C40 C 0.2697(4) 0.5448(6) 0.59880(18) 0.0220(18) Uani 1 1 d . . . . .
H40A H 0.305586 0.495840 0.588544 0.026 Uiso 1 1 calc R U . . .
H40B H 0.270673 0.529970 0.619329 0.026 Uiso 1 1 calc R U . . .
C41 C 0.3786(5) 0.7986(6) 0.59352(16) 0.0208(17) Uani 1 1 d . . . . .
C42 C 0.2641(4) 0.7453(7) 0.61521(17) 0.0221(18) Uani 1 1 d . . . . .
C43 C 0.3345(5) 1.0181(7) 0.62570(18) 0.0246(18) Uani 1 1 d . . . . .
H43A H 0.329693 1.035342 0.606245 0.030 Uiso 1 1 calc R U . . .
C44 C 0.3302(4) 0.9083(6) 0.63445(17) 0.0194(17) Uani 1 1 d . . . . .
C45 C 0.3362(5) 0.8819(7) 0.66241(18) 0.0247(18) Uani 1 1 d . . . . .
H45A H 0.333479 0.807690 0.668312 0.030 Uiso 1 1 calc R U . . .
C46 C 0.3461(5) 0.9642(7) 0.68183(18) 0.0267(19) Uani 1 1 d . . . . .
C47 C 0.3509(5) 1.0734(7) 0.67171(18) 0.0251(18) Uani 1 1 d . . . . .
C48 C 0.3533(6) 0.9319(8) 0.7123(2) 0.037(2) Uani 1 1 d . . . . .
C49 C 0.3625(5) 1.1667(7) 0.69023(18) 0.030(2) Uani 1 1 d . . . . .
S3 S 0.42492(13) 0.47443(16) 0.41707(4) 0.0251(5) Uani 1 1 d . . . . .
F3A F 0.2134(5) 0.8190(8) 0.4469(2) 0.034(3) Uani 0.562(12) 1 d . . P D 5
F3B F 0.4661(6) 0.8220(9) 0.4873(2) 0.026(3) Uani 0.438(12) 1 d . . P D 6
F31 F 0.6347(3) 0.2212(4) 0.39388(11) 0.0433(15) Uani 1 1 d . . . . .
F32 F 0.6673(3) 0.1610(4) 0.35329(12) 0.0405(14) Uani 1 1 d . . . . .
F33 F 0.5668(3) 0.0954(4) 0.37361(11) 0.0335(12) Uani 1 1 d . . . . .
O31 O 0.2428(4) 0.8445(5) 0.50434(13) 0.0324(15) Uani 1 1 d . . . . .
O32 O 0.5289(4) 0.6599(5) 0.33129(12) 0.0303(14) Uani 1 1 d . . . . .
N31 N 0.3433(5) 0.9656(6) 0.50485(15) 0.0292(17) Uani 1 1 d . . . . .
H3 H 0.390(5) 0.987(7) 0.4955(18) 0.035 Uiso 1 1 d . U . . .
N32 N 0.4302(4) 0.6779(5) 0.39550(14) 0.0215(15) Uani 1 1 d . . . . .
N33 N 0.4778(4) 0.5521(5) 0.36682(14) 0.0211(15) Uani 1 1 d . . . . .
N34 N 0.4755(4) 0.3260(5) 0.31617(14) 0.0229(15) Uani 1 1 d . . . . .
N35 N 0.5314(4) 0.0697(6) 0.30246(15) 0.0302(17) Uani 1 1 d . . . . .
C3 C 0.3225(6) 1.0176(8) 0.53157(19) 0.039(2) Uani 1 1 d . . . . .
H3A H 0.313905 1.095975 0.528491 0.058 Uiso 1 1 calc R U . . .
H3B H 0.364484 1.007556 0.545194 0.058 Uiso 1 1 calc R U . . .
H3C H 0.275129 0.984204 0.538924 0.058 Uiso 1 1 calc R U . . .
C50 C 0.3043(5) 0.8822(7) 0.49426(18) 0.0266(19) Uani 1 1 d . . . . .
C51 C 0.3367(5) 0.8310(6) 0.46788(16) 0.0201(17) Uani 1 1 d . . . . .
C52 C 0.2914(5) 0.8014(6) 0.44535(18) 0.0211(18) Uani 1 1 d . . . . .
H52A H 0.237551 0.816269 0.446288 0.025 Uiso 1 1 calc R U . D 6
C53 C 0.3198(5) 0.7510(6) 0.42139(18) 0.0227(18) Uani 1 1 d . . . . .
H53A H 0.286364 0.731636 0.406310 0.027 Uiso 1 1 calc R U . . .
C54 C 0.3988(5) 0.7294(6) 0.41992(17) 0.0240(18) Uani 1 1 d . . . . .
C55 C 0.4469(5) 0.7553(7) 0.44192(17) 0.0240(18) Uani 1 1 d . . . . .
H55A H 0.500378 0.738295 0.441163 0.029 Uiso 1 1 calc R U . . .
C56 C 0.4151(5) 0.8076(6) 0.46560(18) 0.0258(19) Uani 1 1 d . . . . .
H56A H 0.448451 0.827859 0.480641 0.031 Uiso 1 1 calc R U . D 5
C57 C 0.4535(5) 0.7389(7) 0.37007(17) 0.0231(18) Uani 1 1 d . . . . .
C58 C 0.5014(5) 0.8435(6) 0.37265(18) 0.0248(19) Uani 1 1 d . . . . .
H58A H 0.556852 0.833402 0.368274 0.030 Uiso 1 1 calc R U . . .
H58B H 0.494410 0.882404 0.390791 0.030 Uiso 1 1 calc R U . . .
C59 C 0.4542(5) 0.8921(7) 0.34820(19) 0.030(2) Uani 1 1 d . . . . .
H59A H 0.436085 0.967705 0.351676 0.036 Uiso 1 1 calc R U . . .
H59B H 0.480017 0.886195 0.329625 0.036 Uiso 1 1 calc R U . . .
C60 C 0.3921(5) 0.8045(7) 0.35323(19) 0.030(2) Uani 1 1 d . . . . .
H60A H 0.374261 0.767590 0.335829 0.036 Uiso 1 1 calc R U . . .
H60B H 0.347950 0.829995 0.364752 0.036 Uiso 1 1 calc R U . . .
C61 C 0.4444(4) 0.5694(6) 0.39344(16) 0.0171(16) Uani 1 1 d . . . . .
C62 C 0.4927(5) 0.6502(6) 0.35284(17) 0.0213(17) Uani 1 1 d . . . . .
C63 C 0.4649(5) 0.4220(6) 0.32896(17) 0.0219(17) Uani 1 1 d . . . . .
H63A H 0.434562 0.475795 0.319628 0.026 Uiso 1 1 calc R U . . .
C64 C 0.4955(4) 0.4474(6) 0.35507(17) 0.0189(16) Uani 1 1 d . . . . .
C65 C 0.5438(5) 0.3728(6) 0.36834(18) 0.0224(18) Uani 1 1 d . . . . .
H65A H 0.567602 0.390031 0.385845 0.027 Uiso 1 1 calc R U . . .
C66 C 0.5564(5) 0.2737(7) 0.35559(18) 0.0232(18) Uani 1 1 d . . . . .
C67 C 0.5208(5) 0.2541(6) 0.32938(18) 0.0221(18) Uani 1 1 d . . . . .
C68 C 0.6060(5) 0.1879(7) 0.3689(2) 0.029(2) Uani 1 1 d . . . . .
C69 C 0.5289(5) 0.1506(7) 0.31465(17) 0.0236(18) Uani 1 1 d . . . . .
S4 S 0.66149(12) 1.02606(16) 0.58466(4) 0.0239(4) Uani 1 1 d . . . . .
F4A F 0.8729(5) 0.6842(7) 0.55480(19) 0.020(3) Uani 0.490(12) 1 d . . P E 7
F4B F 0.6210(6) 0.6773(8) 0.5133(2) 0.035(3) Uani 0.510(12) 1 d . . P E 8
F41 F 0.4213(3) 1.3421(4) 0.64650(12) 0.0403(14) Uani 1 1 d . . . . .
F42 F 0.5249(3) 1.4033(4) 0.62729(11) 0.0348(12) Uani 1 1 d . . . . .
F43 F 0.4575(3) 1.2782(4) 0.60645(12) 0.0403(14) Uani 1 1 d . . . . .
O41 O 0.8443(3) 0.6589(5) 0.49676(13) 0.0297(14) Uani 1 1 d . . . . .
O42 O 0.5621(4) 0.8356(4) 0.67068(12) 0.0299(14) Uani 1 1 d . . . . .
N41 N 0.7446(4) 0.5383(6) 0.49578(16) 0.0278(17) Uani 1 1 d . . . . .
H4 H 0.708(5) 0.513(8) 0.5033(19) 0.033 Uiso 1 1 d . U . . .
N42 N 0.6567(4) 0.8215(5) 0.60600(14) 0.0206(15) Uani 1 1 d . . . . .
N43 N 0.6092(4) 0.9464(5) 0.63468(13) 0.0177(14) Uani 1 1 d . . . . .
N44 N 0.6050(4) 1.1684(5) 0.68661(15) 0.0257(16) Uani 1 1 d . . . . .
N45 N 0.5518(5) 1.4261(6) 0.69945(17) 0.038(2) Uani 1 1 d . . . . .
C4 C 0.7659(6) 0.4847(8) 0.46940(19) 0.041(2) Uani 1 1 d . . . . .
H4A H 0.733122 0.420346 0.466517 0.062 Uiso 1 1 calc R U . . .
H4B H 0.820179 0.462028 0.470274 0.062 Uiso 1 1 calc R U . . .
H4C H 0.758802 0.535874 0.453688 0.062 Uiso 1 1 calc R U . . .
C70 C 0.7841(4) 0.6218(6) 0.50679(17) 0.0187(17) Uani 1 1 d . . . . .
C71 C 0.7483(5) 0.6711(6) 0.53292(17) 0.0219(18) Uani 1 1 d . . . . .
C72 C 0.7961(4) 0.7007(6) 0.55558(17) 0.0214(18) Uani 1 1 d . . . . .
H72A H 0.850003 0.686639 0.554346 0.026 Uiso 1 1 calc R U . E 8
C73 C 0.7669(5) 0.7500(6) 0.57982(17) 0.0231(18) Uani 1 1 d . . . . .
H73A H 0.799962 0.767836 0.595147 0.028 Uiso 1 1 calc R U . . .
C74 C 0.6885(5) 0.7724(6) 0.58101(16) 0.0190(17) Uani 1 1 d . . . . .
C75 C 0.6389(4) 0.7436(6) 0.55885(17) 0.0182(17) Uani 1 1 d . . . . .
H75A H 0.584940 0.757476 0.559963 0.022 Uiso 1 1 calc R U . . .
C76 C 0.6705(4) 0.6949(6) 0.53560(17) 0.0198(17) Uani 1 1 d . . . . .
H76A H 0.637102 0.676455 0.520410 0.024 Uiso 1 1 calc R U . E 7
C77 C 0.6333(5) 0.7594(6) 0.63075(17) 0.0203(17) Uani 1 1 d . . . . .
C78 C 0.5827(5) 0.6538(6) 0.62780(17) 0.0255(19) Uani 1 1 d . . . . .
H78A H 0.527459 0.664827 0.632488 0.031 Uiso 1 1 calc R U . . .
H78B H 0.588688 0.615591 0.609520 0.031 Uiso 1 1 calc R U . . .
C79 C 0.6311(5) 0.6037(7) 0.65213(18) 0.029(2) Uani 1 1 d . . . . .
H79A H 0.606102 0.609526 0.670863 0.035 Uiso 1 1 calc R U . . .
H79B H 0.648474 0.527864 0.648456 0.035 Uiso 1 1 calc R U . . .
C80 C 0.6942(5) 0.6911(6) 0.64688(18) 0.0229(18) Uani 1 1 d . . . . .
H80A H 0.713502 0.726552 0.664283 0.027 Uiso 1 1 calc R U . . .
H80B H 0.737493 0.665250 0.634955 0.027 Uiso 1 1 calc R U . . .
C81 C 0.6421(5) 0.9315(6) 0.60799(16) 0.0215(18) Uani 1 1 d . . . . .
C82 C 0.5967(5) 0.8464(6) 0.64863(18) 0.0239(19) Uani 1 1 d . . . . .
C83 C 0.6188(5) 1.0727(7) 0.67348(18) 0.0264(19) Uani 1 1 d . . . . .
H83A H 0.649602 1.019351 0.682769 0.032 Uiso 1 1 calc R U . . .
C84 C 0.5898(5) 1.0490(6) 0.64688(17) 0.0212(17) Uani 1 1 d . . . . .
C85 C 0.5434(5) 1.1230(6) 0.63289(18) 0.0229(18) Uani 1 1 d . . . . .
H85A H 0.520966 1.106205 0.615113 0.028 Uiso 1 1 calc R U . . .
C86 C 0.5306(5) 1.2249(6) 0.64614(19) 0.0235(19) Uani 1 1 d . . . . .
C87 C 0.5626(5) 1.2424(6) 0.67229(17) 0.0237(18) Uani 1 1 d . . . . .
C88 C 0.4836(5) 1.3106(7) 0.63151(19) 0.0269(19) Uani 1 1 d . . . . .
C89 C 0.5549(5) 1.3458(7) 0.68754(19) 0.029(2) Uani 1 1 d . . . . .
O1 O 0.7015(4) 0.8742(5) 0.35590(12) 0.0327(15) Uani 1 1 d . . . . .
N1 N 0.7322(4) 0.9170(6) 0.31026(14) 0.0303(17) Uani 1 1 d . . . . .
C5 C 0.6845(5) 0.9060(7) 0.33195(18) 0.0271(19) Uani 1 1 d . . . . .
H5A H 0.631946 0.924573 0.328766 0.032 Uiso 1 1 calc R U . . .
C90 C 0.8151(6) 0.8969(13) 0.3127(3) 0.073(4) Uani 1 1 d . . . . .
H90A H 0.827042 0.871751 0.331835 0.109 Uiso 1 1 calc R U . . .
H90B H 0.843390 0.964658 0.308810 0.109 Uiso 1 1 calc R U . . .
H90C H 0.830484 0.840626 0.299071 0.109 Uiso 1 1 calc R U . . .
C91 C 0.7052(5) 0.9547(9) 0.28300(19) 0.038(2) Uani 1 1 d . . . . .
H91A H 0.648964 0.964205 0.283563 0.057 Uiso 1 1 calc R U . . .
H91B H 0.718561 0.900655 0.268542 0.057 Uiso 1 1 calc R U . . .
H91C H 0.729748 1.024792 0.278473 0.057 Uiso 1 1 calc R U . . .
O2 O 0.2119(4) 0.1156(5) 0.70853(15) 0.0420(17) Uani 1 1 d . . . . .
N2 N 0.1266(5) 0.2121(8) 0.73495(17) 0.050(2) Uani 1 1 d . U . . .
C6 C 0.1900(6) 0.1994(8) 0.7195(2) 0.040(2) Uani 1 1 d . U . . .
H6A H 0.221255 0.262386 0.716850 0.048 Uiso 1 1 calc R U . . .
C92 C 0.0784(7) 0.1170(14) 0.7387(2) 0.085(5) Uani 1 1 d . U . . .
H92A H 0.110996 0.051827 0.740556 0.127 Uiso 1 1 calc R U . . .
H92B H 0.044276 0.108806 0.722377 0.127 Uiso 1 1 calc R U . . .
H92C H 0.047202 0.125824 0.755829 0.127 Uiso 1 1 calc R U . . .
C93 C 0.0989(10) 0.3169(13) 0.7439(3) 0.108(7) Uani 1 1 d . U . . .
H93A H 0.138110 0.372696 0.740003 0.161 Uiso 1 1 calc R U . . .
H93B H 0.088193 0.314998 0.764214 0.161 Uiso 1 1 calc R U . . .
H93C H 0.051323 0.334721 0.733678 0.161 Uiso 1 1 calc R U . . .
O3 O 0.3716(4) 0.6106(5) 0.29491(15) 0.0417(17) Uani 1 1 d . . . . .
N3 N 0.4312(4) 0.7430(6) 0.26831(17) 0.0369(19) Uani 1 1 d . . . . .
C7 C 0.4278(6) 0.6461(8) 0.28152(19) 0.037(2) Uani 1 1 d . . . . .
H7A H 0.472327 0.600805 0.280539 0.045 Uiso 1 1 calc R U . . .
C94 C 0.3659(6) 0.8177(10) 0.2684(3) 0.067(4) Uani 1 1 d . . . . .
H94A H 0.324006 0.786571 0.279819 0.100 Uiso 1 1 calc R U . . .
H94B H 0.347716 0.828904 0.249072 0.100 Uiso 1 1 calc R U . . .
H94C H 0.381806 0.887970 0.276508 0.100 Uiso 1 1 calc R U . . .
C95 C 0.5015(6) 0.7814(9) 0.2557(2) 0.049(3) Uani 1 1 d . . . . .
H95A H 0.540307 0.723125 0.256168 0.073 Uiso 1 1 calc R U . . .
H95B H 0.520529 0.845031 0.266151 0.073 Uiso 1 1 calc R U . . .
H95C H 0.491513 0.802368 0.236046 0.073 Uiso 1 1 calc R U . . .
O4 O 0.3841(4) 0.6276(5) 0.64601(12) 0.0296(14) Uani 1 1 d . . . . .
N4 N 0.3563(4) 0.5828(6) 0.69173(15) 0.0317(18) Uani 1 1 d . . . . .
C8 C 0.4022(5) 0.6038(7) 0.67010(19) 0.032(2) Uani 1 1 d . . . . .
H8A H 0.456116 0.599681 0.673785 0.038 Uiso 1 1 calc R U . . .
C96 C 0.2740(6) 0.5861(12) 0.6889(2) 0.065(4) Uani 1 1 d . . . . .
H96A H 0.260470 0.617327 0.670495 0.098 Uiso 1 1 calc R U . . .
H96B H 0.252048 0.631461 0.703912 0.098 Uiso 1 1 calc R U . . .
H96C H 0.253232 0.511705 0.690270 0.098 Uiso 1 1 calc R U . . .
C97 C 0.3851(7) 0.5528(9) 0.71959(19) 0.049(3) Uani 1 1 d . . . . .
H97A H 0.441595 0.548277 0.719091 0.074 Uiso 1 1 calc R U . . .
H97B H 0.363697 0.481593 0.725036 0.074 Uiso 1 1 calc R U . . .
H97C H 0.369269 0.608252 0.733351 0.074 Uiso 1 1 calc R U . . .

loop_
_atom_site_aniso_label
_atom_site_aniso_U_11
_atom_site_aniso_U_22
_atom_site_aniso_U_33
_atom_site_aniso_U_23
_atom_site_aniso_U_13
_atom_site_aniso_U_12
S1 0.0211(11) 0.0180(10) 0.0434(13) -0.0044(9) 0.0004(10) -0.0024(9)
F1A 0.041(7) 0.042(7) 0.034(7) 0.000(5) 0.003(5) 0.024(6)
F1B 0.023(5) 0.028(5) 0.038(6) 0.004(4) -0.004(4) 0.020(4)
O11 0.019(3) 0.029(3) 0.058(4) -0.011(3) 0.007(3) -0.004(3)
O12 0.025(3) 0.027(3) 0.031(3) -0.005(3) 0.000(3) 0.002(3)
N11 0.021(4) 0.022(4) 0.031(4) -0.006(3) 0.003(3) 0.005(3)
N12 0.018(3) 0.016(3) 0.031(4) -0.002(3) 0.000(3) 0.002(3)
N13 0.016(3) 0.013(3) 0.030(4) -0.005(3) -0.001(3) -0.001(3)
N14 0.046(5) 0.028(4) 0.041(5) -0.013(4) 0.013(4) -0.011(4)
N15 0.044(6) 0.064(6) 0.071(7) -0.036(5) 0.023(5) -0.031(5)
C1 0.032(5) 0.028(5) 0.036(5) -0.010(4) 0.007(4) 0.012(4)
C10 0.021(5) 0.019(4) 0.027(5) 0.002(3) 0.004(4) -0.002(3)
C11 0.020(4) 0.015(4) 0.031(4) -0.005(3) 0.001(4) -0.008(3)
C12 0.039(5) 0.029(5) 0.023(5) -0.003(4) 0.000(4) 0.008(4)
C13 0.044(5) 0.018(4) 0.026(4) 0.000(3) -0.001(4) 0.012(4)
C14 0.028(4) 0.006(3) 0.031(4) -0.007(3) 0.004(4) 0.000(3)
C15 0.024(4) 0.024(4) 0.028(4) -0.002(3) 0.002(4) 0.001(4)
C16 0.023(4) 0.026(4) 0.037(5) 0.010(4) 0.001(4) 0.006(4)
C17 0.018(4) 0.018(4) 0.024(4) -0.004(3) -0.002(3) 0.000(3)
C18 0.023(5) 0.020(4) 0.035(5) -0.001(4) 0.002(4) -0.003(4)
C19 0.024(5) 0.017(4) 0.039(5) -0.001(4) 0.005(4) -0.007(3)
C20 0.025(5) 0.020(4) 0.038(5) 0.001(4) -0.007(4) -0.009(4)
C21 0.019(4) 0.013(4) 0.029(4) 0.001(3) -0.006(3) -0.002(3)
C22 0.027(5) 0.013(4) 0.031(5) -0.002(3) -0.003(4) 0.005(3)
C23 0.024(4) 0.018(4) 0.040(5) -0.002(4) 0.003(4) 0.001(4)
C24 0.024(4) 0.021(4) 0.028(4) -0.008(3) 0.000(4) 0.003(4)
C25 0.050(7) 0.029(5) 0.040(5) -0.012(4) -0.015(5) 0.013(5)
C26 0.044(6) 0.031(5) 0.042(5) -0.014(4) -0.015(5) 0.018(5)
C27 0.012(4) 0.042(5) 0.047(6) -0.023(5) 0.003(4) -0.001(4)
C28 0.115(12) 0.045(7) 0.044(7) -0.021(5) -0.001(7) 0.014(7)
C29 0.017(5) 0.055(7) 0.060(7) -0.025(5) 0.007(4) -0.012(5)
S2 0.0181(10) 0.0192(10) 0.0380(12) -0.0043(9) 0.0029(9) -0.0019(9)
F2A 0.077(11) 0.016(6) 0.010(6) -0.001(5) 0.002(6) 0.008(6)
F2B 0.044(6) 0.041(6) 0.037(5) -0.002(4) -0.006(4) 0.030(5)
F21 0.066(4) 0.041(3) 0.026(3) -0.007(2) -0.002(3) -0.007(3)
F22 0.071(4) 0.040(3) 0.034(3) -0.002(2) -0.014(3) 0.023(3)
F23 0.046(3) 0.057(4) 0.036(3) 0.005(3) 0.006(3) -0.005(3)
O21 0.018(3) 0.036(4) 0.052(4) -0.017(3) 0.004(3) -0.003(3)
O22 0.019(3) 0.023(3) 0.032(3) -0.002(3) 0.006(3) 0.001(3)
N21 0.024(4) 0.023(4) 0.029(4) -0.006(3) 0.001(4) 0.005(3)
N22 0.016(3) 0.014(3) 0.032(4) -0.004(3) 0.002(3) 0.001(3)
N23 0.015(3) 0.016(3) 0.030(4) -0.005(3) 0.000(3) 0.000(3)
N24 0.014(3) 0.017(3) 0.035(4) -0.006(3) -0.001(3) -0.002(3)
N25 0.040(5) 0.035(4) 0.040(4) -0.014(4) 0.002(4) -0.007(4)
C2 0.034(5) 0.025(5) 0.032(5) -0.005(4) 0.006(4) 0.006(4)
C30 0.016(4) 0.015(4) 0.042(5) -0.004(4) 0.009(4) 0.001(3)
C31 0.012(4) 0.013(4) 0.033(5) 0.001(3) 0.005(3) 0.001(3)
C32 0.018(4) 0.015(4) 0.040(5) -0.004(4) 0.001(4) 0.007(3)
C33 0.015(4) 0.022(4) 0.029(4) -0.002(3) 0.002(3) 0.004(3)
C34 0.017(4) 0.015(4) 0.030(4) -0.002(3) 0.007(3) 0.000(3)
C35 0.019(4) 0.021(4) 0.033(5) -0.002(4) -0.001(4) 0.003(4)
C36 0.032(5) 0.023(4) 0.024(4) -0.003(3) -0.002(4) 0.001(4)
C37 0.017(4) 0.015(4) 0.032(5) 0.000(3) 0.003(3) -0.002(3)
C38 0.024(5) 0.022(4) 0.029(5) -0.005(4) 0.001(4) 0.003(4)
C39 0.031(5) 0.028(5) 0.038(5) -0.002(4) 0.003(4) -0.011(4)
C40 0.017(4) 0.011(4) 0.038(5) -0.003(3) 0.009(4) -0.005(3)
C41 0.022(4) 0.017(4) 0.024(4) -0.001(3) -0.001(3) 0.004(3)
C42 0.012(4) 0.028(4) 0.027(4) -0.003(3) -0.004(3) -0.005(4)
C43 0.019(4) 0.024(4) 0.031(4) -0.008(4) 0.000(4) 0.000(4)
C44 0.006(4) 0.018(4) 0.034(5) -0.009(3) -0.001(3) 0.001(3)
C45 0.018(4) 0.019(4) 0.037(5) -0.005(4) 0.003(4) 0.006(3)
C46 0.026(5) 0.024(4) 0.030(4) -0.007(3) -0.001(4) 0.002(4)
C47 0.017(4) 0.023(4) 0.035(5) -0.007(4) 0.009(4) 0.001(4)
C48 0.037(6) 0.036(5) 0.038(5) -0.014(4) -0.002(4) 0.000(4)
C49 0.026(5) 0.030(5) 0.034(5) -0.011(4) 0.002(4) -0.004(4)
S3 0.0296(12) 0.0154(9) 0.0302(11) 0.0027(9) 0.0033(9) 0.0020(9)
F3A 0.011(5) 0.044(6) 0.047(6) -0.004(5) -0.004(4) 0.014(4)
F3B 0.030(7) 0.029(6) 0.019(6) -0.004(5) -0.005(5) 0.004(5)
F31 0.049(4) 0.033(3) 0.048(3) -0.006(3) -0.028(3) 0.008(3)
F32 0.028(3) 0.028(3) 0.066(4) -0.004(3) 0.003(3) 0.008(2)
F33 0.035(3) 0.021(2) 0.045(3) 0.006(2) -0.004(2) -0.003(2)
O31 0.027(4) 0.029(3) 0.041(4) -0.003(3) 0.011(3) -0.002(3)
O32 0.036(4) 0.026(3) 0.028(3) 0.001(3) 0.010(3) -0.005(3)
N31 0.035(4) 0.025(4) 0.028(4) -0.007(3) 0.012(3) -0.001(3)
N32 0.025(4) 0.017(3) 0.022(4) 0.001(3) 0.003(3) 0.002(3)
N33 0.022(4) 0.014(3) 0.027(4) 0.000(3) 0.001(3) -0.003(3)
N34 0.021(4) 0.016(3) 0.031(4) 0.003(3) 0.000(3) -0.001(3)
N35 0.036(5) 0.021(4) 0.034(4) -0.001(3) 0.001(3) -0.003(3)
C3 0.037(6) 0.035(5) 0.043(6) -0.017(4) 0.006(5) 0.008(5)
C50 0.024(5) 0.024(4) 0.032(5) 0.002(4) 0.002(4) -0.001(4)
C51 0.017(4) 0.017(4) 0.027(4) 0.000(3) 0.002(4) -0.002(3)
C52 0.018(4) 0.008(4) 0.037(5) 0.002(3) 0.001(4) -0.006(3)
C53 0.015(4) 0.018(4) 0.035(5) -0.001(3) 0.003(4) -0.003(3)
C54 0.033(5) 0.013(4) 0.026(4) 0.001(3) 0.008(4) -0.002(4)
C55 0.022(4) 0.025(4) 0.025(4) 0.000(4) 0.001(4) 0.003(4)
C56 0.037(5) 0.016(4) 0.025(4) 0.000(3) -0.001(4) -0.004(4)
C57 0.027(5) 0.017(4) 0.025(4) 0.003(3) 0.004(4) 0.001(4)
C58 0.025(5) 0.016(4) 0.033(5) -0.001(3) 0.004(4) -0.009(4)
C59 0.028(5) 0.020(4) 0.043(5) 0.004(4) 0.004(4) -0.002(4)
C60 0.034(5) 0.026(5) 0.030(5) 0.000(4) -0.003(4) -0.003(4)
C61 0.010(4) 0.014(4) 0.027(4) -0.005(3) -0.002(3) -0.004(3)
C62 0.024(4) 0.015(4) 0.025(4) -0.001(3) 0.001(4) -0.006(3)
C63 0.019(4) 0.017(4) 0.029(4) 0.000(3) 0.000(4) -0.002(3)
C64 0.012(4) 0.018(4) 0.026(4) 0.000(3) 0.006(3) 0.000(3)
C65 0.020(4) 0.019(4) 0.029(5) 0.000(3) -0.001(4) 0.000(4)
C66 0.017(4) 0.023(4) 0.030(5) 0.000(4) -0.002(4) 0.000(4)
C67 0.017(4) 0.012(4) 0.038(5) -0.001(3) 0.008(4) -0.007(3)
C68 0.034(5) 0.013(4) 0.041(5) -0.004(4) -0.008(4) -0.007(4)
C69 0.029(5) 0.017(4) 0.025(4) 0.005(3) 0.004(4) 0.001(4)
S4 0.0265(11) 0.0168(9) 0.0283(11) 0.0024(8) 0.0048(9) -0.0007(9)
F4A 0.007(5) 0.022(5) 0.032(6) -0.005(4) 0.003(4) 0.002(4)
F4B 0.032(6) 0.036(6) 0.037(6) 0.000(5) -0.009(5) 0.010(5)
F41 0.028(3) 0.025(3) 0.068(4) 0.010(3) 0.009(3) 0.013(2)
F42 0.029(3) 0.023(3) 0.052(3) 0.009(2) 0.002(3) -0.001(2)
F43 0.050(4) 0.026(3) 0.046(3) 0.002(2) -0.010(3) 0.011(3)
O41 0.020(3) 0.027(3) 0.042(4) -0.001(3) 0.009(3) -0.003(3)
O42 0.040(4) 0.021(3) 0.029(3) -0.002(2) 0.008(3) -0.001(3)
N41 0.017(4) 0.034(4) 0.033(4) -0.007(3) 0.005(3) -0.001(3)
N42 0.026(4) 0.011(3) 0.025(4) 0.004(3) 0.006(3) -0.003(3)
N43 0.022(4) 0.010(3) 0.021(3) -0.001(3) 0.005(3) 0.002(3)
N44 0.030(4) 0.018(3) 0.029(4) -0.002(3) 0.005(3) 0.002(3)
N45 0.046(5) 0.021(4) 0.046(5) -0.005(4) 0.004(4) 0.002(4)
C4 0.040(6) 0.052(6) 0.032(5) -0.016(5) 0.007(5) -0.006(5)
C70 0.012(4) 0.011(4) 0.033(5) -0.001(3) 0.002(3) 0.005(3)
C71 0.031(5) 0.013(4) 0.021(4) 0.001(3) 0.004(4) -0.001(4)
C72 0.010(4) 0.022(4) 0.032(5) 0.005(4) 0.008(3) 0.010(3)
C73 0.029(5) 0.016(4) 0.024(4) 0.003(3) -0.003(4) -0.001(4)
C74 0.021(4) 0.013(4) 0.023(4) 0.002(3) 0.000(3) 0.002(3)
C75 0.009(4) 0.011(4) 0.035(5) 0.006(3) 0.002(3) -0.002(3)
C76 0.012(4) 0.021(4) 0.026(4) 0.001(3) -0.003(3) -0.001(3)
C77 0.021(4) 0.015(4) 0.025(4) -0.001(3) 0.003(3) 0.000(3)
C78 0.034(5) 0.016(4) 0.027(5) 0.004(3) 0.003(4) -0.002(4)
C79 0.033(5) 0.018(4) 0.035(5) 0.003(4) 0.006(4) 0.001(4)
C80 0.023(4) 0.012(4) 0.033(5) 0.004(3) 0.000(4) 0.007(3)
C81 0.023(4) 0.020(4) 0.022(4) -0.001(3) -0.003(3) 0.002(4)
C82 0.019(4) 0.016(4) 0.037(5) 0.003(4) 0.001(4) 0.006(3)
C83 0.030(5) 0.017(4) 0.032(5) -0.001(3) 0.004(4) -0.001(4)
C84 0.022(4) 0.014(4) 0.028(4) -0.002(3) 0.006(4) 0.002(3)
C85 0.026(5) 0.015(4) 0.028(4) -0.003(3) 0.004(4) -0.002(4)
C86 0.021(4) 0.009(4) 0.040(5) 0.002(3) 0.001(4) 0.003(3)
C87 0.027(5) 0.018(4) 0.026(4) -0.001(3) 0.004(4) -0.003(4)
C88 0.024(5) 0.020(4) 0.036(5) -0.003(4) 0.007(4) 0.004(4)
C89 0.033(5) 0.018(4) 0.038(5) 0.001(4) 0.003(4) 0.001(4)
O1 0.035(4) 0.033(3) 0.030(3) 0.004(3) -0.001(3) 0.003(3)
N1 0.030(4) 0.037(4) 0.024(4) 0.004(3) -0.001(3) 0.000(4)
C5 0.027(5) 0.027(4) 0.028(5) 0.002(4) 0.001(4) 0.005(4)
C90 0.025(6) 0.143(13) 0.051(7) 0.030(8) -0.008(5) 0.000(8)
C91 0.029(5) 0.055(6) 0.029(5) 0.011(4) -0.006(4) -0.002(5)
O2 0.035(4) 0.032(4) 0.059(5) -0.014(3) 0.002(3) 0.002(3)
N2 0.042(5) 0.074(6) 0.035(4) -0.001(4) 0.006(4) 0.016(5)
C6 0.032(5) 0.042(5) 0.044(5) 0.007(4) 0.002(4) 0.011(5)
C92 0.038(7) 0.172(16) 0.045(7) 0.014(8) 0.004(5) -0.003(9)
C93 0.153(16) 0.117(13) 0.053(8) 0.000(8) 0.033(9) 0.091(12)
O3 0.025(4) 0.039(4) 0.061(4) 0.022(3) 0.005(3) 0.006(3)
N3 0.026(4) 0.037(4) 0.047(5) 0.009(4) 0.002(4) -0.002(4)
C7 0.033(5) 0.037(5) 0.042(5) 0.002(4) -0.006(4) 0.005(4)
C94 0.045(7) 0.062(7) 0.093(9) 0.039(7) 0.023(6) 0.027(6)
C95 0.036(6) 0.057(7) 0.054(7) 0.009(5) 0.005(5) -0.007(5)
O4 0.032(4) 0.027(3) 0.030(3) 0.006(3) 0.000(3) 0.002(3)
N4 0.032(4) 0.033(4) 0.030(4) 0.006(3) -0.002(3) 0.002(4)
C8 0.027(5) 0.031(5) 0.037(5) 0.002(4) 0.002(4) 0.005(4)
C96 0.042(7) 0.106(10) 0.047(7) 0.034(7) -0.010(5) -0.024(7)
C97 0.057(7) 0.063(7) 0.027(5) 0.008(5) 0.003(5) 0.012(6)

loop_
_atom_type_symbol
_atom_type_description
_atom_type_scat_dispersion_real
_atom_type_scat_dispersion_imag
_atom_type_scat_source
C C 0.0033 0.0016 'International Tables Vol C Tables 4.2.6.8 and 6.1.1.4'
H H 0.0000 0.0000 'International Tables Vol C Tables 4.2.6.8 and 6.1.1.4'
N N 0.0061 0.0033 'International Tables Vol C Tables 4.2.6.8 and 6.1.1.4'
O O 0.0106 0.0060 'International Tables Vol C Tables 4.2.6.8 and 6.1.1.4'
F F 0.0171 0.0103 'International Tables Vol C Tables 4.2.6.8 and 6.1.1.4'
S S 0.1246 0.1234 'International Tables Vol C Tables 4.2.6.8 and 6.1.1.4'

loop_
_geom_angle_atom_site_label_1
_geom_angle_atom_site_label_2
_geom_angle_atom_site_label_3
_geom_angle
_geom_angle_site_symmetry_1
_geom_angle_site_symmetry_3
_geom_angle_publ_flag
C10 N11 C1 121.3(8) . . ?
C10 N11 H1 118(6) . . ?
C1 N11 H1 121(6) . . ?
C21 N12 C14 123.5(7) . . ?
C21 N12 C17 112.6(7) . . ?
C14 N12 C17 122.0(6) . . ?
C21 N13 C22 110.9(6) . . ?
C21 N13 C24 123.2(7) . . ?
C22 N13 C24 124.1(7) . . ?
C23 N14 C27 116.5(8) . . ?
N11 C1 H1A 109.5 . . ?
N11 C1 H1B 109.5 . . ?
H1A C1 H1B 109.5 . . ?
N11 C1 H1C 109.5 . . ?
H1A C1 H1C 109.5 . . ?
H1B C1 H1C 109.5 . . ?
O11 C10 N11 123.8(8) . . ?
O11 C10 C11 119.6(7) . . ?
N11 C10 C11 116.6(7) . . ?
C16 C11 C12 116.8(8) . . ?
C16 C11 C10 121.1(8) . . ?
C12 C11 C10 122.0(7) . . ?
F1A C12 C13 118.7(9) . . ?
F1A C12 C11 119.3(9) . . ?
C13 C12 C11 121.8(8) . . ?
C13 C12 H12A 119.1 . . ?
C11 C12 H12A 119.1 . . ?
C14 C13 C12 118.1(8) . . ?
C14 C13 H13A 121.0 . . ?
C12 C13 H13A 121.0 . . ?
C15 C14 C13 122.4(8) . . ?
C15 C14 N12 118.1(7) . . ?
C13 C14 N12 119.3(7) . . ?
C14 C15 C16 117.7(8) . . ?
C14 C15 H15A 121.1 . . ?
C16 C15 H15A 121.1 . . ?
F1B C16 C15 120.8(8) . . ?
F1B C16 C11 115.1(8) . . ?
C15 C16 C11 123.2(8) . . ?
C15 C16 H16A 118.4 . . ?
C11 C16 H16A 118.4 . . ?
N12 C17 C22 101.8(6) . . ?
N12 C17 C18 121.5(7) . . ?
C22 C17 C18 114.1(7) . . ?
N12 C17 C20 118.6(7) . . ?
C22 C17 C20 112.1(7) . . ?
C18 C17 C20 89.1(6) . . ?
C17 C18 C19 89.5(6) . . ?
C17 C18 H18A 113.7 . . ?
C19 C18 H18A 113.7 . . ?
C17 C18 H18B 113.7 . . ?
C19 C18 H18B 113.7 . . ?
H18A C18 H18B 111.0 . . ?
C18 C19 C20 88.7(6) . . ?
C18 C19 H19A 113.9 . . ?
C20 C19 H19A 113.9 . . ?
C18 C19 H19B 113.9 . . ?
C20 C19 H19B 113.9 . . ?
H19A C19 H19B 111.1 . . ?
C17 C20 C19 88.4(6) . . ?
C17 C20 H20A 113.9 . . ?
C19 C20 H20A 113.9 . . ?
C17 C20 H20B 113.9 . . ?
C19 C20 H20B 113.9 . . ?
H20A C20 H20B 111.1 . . ?
N12 C21 N13 108.0(7) . . ?
N12 C21 S1 127.7(6) . . ?
N13 C21 S1 124.2(6) . . ?
O12 C22 N13 125.8(7) . . ?
O12 C22 C17 128.1(8) . . ?
N13 C22 C17 106.2(7) . . ?
N14 C23 C24 123.5(8) . . ?
N14 C23 H23A 118.3 . . ?
C24 C23 H23A 118.3 . . ?
C25 C24 C23 119.2(8) . . ?
C25 C24 N13 120.4(7) . . ?
C23 C24 N13 120.4(8) . . ?
C24 C25 C26 118.3(9) . . ?
C24 C25 H25A 120.9 . . ?
C26 C25 H25A 120.9 . . ?
C27 C26 C25 118.0(9) . . ?
C27 C26 C28 121.8(8) . . ?
C25 C26 C28 120.0(8) . . ?
N14 C27 C26 124.6(8) . . ?
N14 C27 C29 115.0(9) . . ?
C26 C27 C29 120.4(9) . . ?
F11B C28 F13B 111.5(9) . . ?
F12A C28 F13A 106.1(10) . . ?
F11B C28 F12B 104.2(8) . . ?
F13B C28 F12B 108.3(8) . . ?
F12A C28 F11A 104.9(10) . . ?
F13A C28 F11A 101.5(9) . . ?
F11B C28 C26 112.0(8) . . ?
F13B C28 C26 114.8(10) . . ?
F12A C28 C26 126.5(13) . . ?
F13A C28 C26 105.9(12) . . ?
F12B C28 C26 105.2(9) . . ?
F11A C28 C26 109.2(10) . . ?
N15 C29 C27 174.9(11) . . ?
C30 N21 C2 121.5(7) . . ?
C30 N21 H2 117(8) . . ?
C2 N21 H2 121(8) . . ?
C41 N22 C34 124.5(7) . . ?
C41 N22 C37 113.5(6) . . ?
C34 N22 C37 121.0(6) . . ?
C42 N23 C41 113.4(6) . . ?
C42 N23 C44 122.3(7) . . ?
C41 N23 C44 123.4(6) . . ?
C47 N24 C43 119.0(7) . . ?
N21 C2 H2A 109.5 . . ?
N21 C2 H2B 109.5 . . ?
H2A C2 H2B 109.5 . . ?
N21 C2 H2C 109.5 . . ?
H2A C2 H2C 109.5 . . ?
H2B C2 H2C 109.5 . . ?
O21 C30 N21 123.9(8) . . ?
O21 C30 C31 119.1(8) . . ?
N21 C30 C31 117.0(7) . . ?
C36 C31 C32 116.6(7) . . ?
C36 C31 C30 123.7(8) . . ?
C32 C31 C30 119.7(7) . . ?
F2B C32 C33 119.2(8) . . ?
F2B C32 C31 117.2(8) . . ?
C33 C32 C31 123.4(8) . . ?
C33 C32 H32A 118.3 . . ?
C31 C32 H32A 118.3 . . ?
C32 C33 C34 118.3(8) . . ?
C32 C33 H33A 120.9 . . ?
C34 C33 H33A 120.9 . . ?
C35 C34 C33 120.2(7) . . ?
C35 C34 N22 121.3(7) . . ?
C33 C34 N22 118.5(7) . . ?
C34 C35 C36 118.1(8) . . ?
C34 C35 H35A 120.9 . . ?
C36 C35 H35A 120.9 . . ?
F2A C36 C31 118.3(9) . . ?
F2A C36 C35 117.9(9) . . ?
C31 C36 C35 123.5(8) . . ?
C31 C36 H36A 118.3 . . ?
C35 C36 H36A 118.3 . . ?
N22 C37 C42 101.5(6) . . ?
N22 C37 C38 119.8(7) . . ?
C42 C37 C38 113.7(7) . . ?
N22 C37 C40 119.1(6) . . ?
C42 C37 C40 114.3(7) . . ?
C38 C37 C40 89.2(6) . . ?
C37 C38 C39 88.0(6) . . ?
C37 C38 H38A 114.0 . . ?
C39 C38 H38A 114.0 . . ?
C37 C38 H38B 114.0 . . ?
C39 C38 H38B 114.0 . . ?
H38A C38 H38B 111.2 . . ?
C40 C39 C38 89.7(6) . . ?
C40 C39 H39A 113.7 . . ?
C38 C39 H39A 113.7 . . ?
C40 C39 H39B 113.7 . . ?
C38 C39 H39B 113.7 . . ?
H39A C39 H39B 110.9 . . ?
C39 C40 C37 87.8(6) . . ?
C39 C40 H40A 114.0 . . ?
C37 C40 H40A 114.0 . . ?
C39 C40 H40B 114.0 . . ?
C37 C40 H40B 114.0 . . ?
H40A C40 H40B 111.2 . . ?
N22 C41 N23 105.3(7) . . ?
N22 C41 S2 128.6(6) . . ?
N23 C41 S2 126.1(6) . . ?
O22 C42 N23 126.3(7) . . ?
O22 C42 C37 128.0(7) . . ?
N23 C42 C37 105.7(7) . . ?
N24 C43 C44 120.8(8) . . ?
N24 C43 H43A 119.6 . . ?
C44 C43 H43A 119.6 . . ?
C45 C44 C43 120.5(7) . . ?
C45 C44 N23 119.7(7) . . ?
C43 C44 N23 119.8(7) . . ?
C44 C45 C46 119.0(8) . . ?
C44 C45 H45A 120.5 . . ?
C46 C45 H45A 120.5 . . ?
C45 C46 C47 118.0(8) . . ?
C45 C46 C48 117.5(8) . . ?
C47 C46 C48 124.5(7) . . ?
N24 C47 C46 122.7(7) . . ?
N24 C47 C49 114.5(7) . . ?
C46 C47 C49 122.8(8) . . ?
F21 C48 F22 106.3(7) . . ?
F21 C48 F23 107.3(7) . . ?
F22 C48 F23 106.8(8) . . ?
F21 C48 C46 114.2(8) . . ?
F22 C48 C46 110.6(7) . . ?
F23 C48 C46 111.2(8) . . ?
N25 C49 C47 175.0(10) . . ?
C50 N31 C3 122.6(8) . . ?
C50 N31 H3 118(5) . . ?
C3 N31 H3 120(6) . . ?
C61 N32 C54 124.1(7) . . ?
C61 N32 C57 112.8(6) . . ?
C54 N32 C57 123.0(6) . . ?
C62 N33 C61 112.0(6) . . ?
C62 N33 C64 123.0(6) . . ?
C61 N33 C64 125.0(6) . . ?
C63 N34 C67 116.6(7) . . ?
N31 C3 H3A 109.5 . . ?
N31 C3 H3B 109.5 . . ?
H3A C3 H3B 109.5 . . ?
N31 C3 H3C 109.5 . . ?
H3A C3 H3C 109.5 . . ?
H3B C3 H3C 109.5 . . ?
O31 C50 N31 124.9(8) . . ?
O31 C50 C51 118.6(8) . . ?
N31 C50 C51 116.5(7) . . ?
C52 C51 C56 116.3(7) . . ?
C52 C51 C50 122.9(7) . . ?
C56 C51 C50 120.8(7) . . ?
F3A C52 C51 118.8(8) . . ?
F3A C52 C53 117.6(8) . . ?
C51 C52 C53 123.6(8) . . ?
C51 C52 H52A 118.2 . . ?
C53 C52 H52A 118.2 . . ?
C52 C53 C54 118.3(8) . . ?
C52 C53 H53A 120.8 . . ?
C54 C53 H53A 120.8 . . ?
C55 C54 C53 120.9(8) . . ?
C55 C54 N32 119.2(8) . . ?
C53 C54 N32 119.9(8) . . ?
C54 C55 C56 118.4(8) . . ?
C54 C55 H55A 120.8 . . ?
C56 C55 H55A 120.8 . . ?
F3B C56 C51 123.1(9) . . ?
F3B C56 C55 114.0(9) . . ?
C51 C56 C55 122.5(8) . . ?
C51 C56 H56A 118.7 . . ?
C55 C56 H56A 118.7 . . ?
N32 C57 C62 101.6(6) . . ?
N32 C57 C58 120.4(7) . . ?
C62 C57 C58 113.4(7) . . ?
N32 C57 C60 119.7(7) . . ?
C62 C57 C60 113.5(7) . . ?
C58 C57 C60 88.8(6) . . ?
C57 C58 C59 88.5(6) . . ?
C57 C58 H58A 113.9 . . ?
C59 C58 H58A 113.9 . . ?
C57 C58 H58B 113.9 . . ?
C59 C58 H58B 113.9 . . ?
H58A C58 H58B 111.1 . . ?
C60 C59 C58 89.2(6) . . ?
C60 C59 H59A 113.8 . . ?
C58 C59 H59A 113.8 . . ?
C60 C59 H59B 113.8 . . ?
C58 C59 H59B 113.8 . . ?
H59A C59 H59B 111.0 . . ?
C59 C60 C57 87.8(6) . . ?
C59 C60 H60A 114.0 . . ?
C57 C60 H60A 114.0 . . ?
C59 C60 H60B 114.0 . . ?
C57 C60 H60B 114.0 . . ?
H60A C60 H60B 111.2 . . ?
N32 C61 N33 106.7(6) . . ?
N32 C61 S3 127.2(6) . . ?
N33 C61 S3 126.1(6) . . ?
O32 C62 N33 125.8(7) . . ?
O32 C62 C57 128.3(7) . . ?
N33 C62 C57 105.9(7) . . ?
N34 C63 C64 123.5(7) . . ?
N34 C63 H63A 118.3 . . ?
C64 C63 H63A 118.3 . . ?
C63 C64 C65 119.4(7) . . ?
C63 C64 N33 117.9(7) . . ?
C65 C64 N33 122.7(7) . . ?
C66 C65 C64 118.4(8) . . ?
C66 C65 H65A 120.8 . . ?
C64 C65 H65A 120.8 . . ?
C65 C66 C67 118.1(7) . . ?
C65 C66 C68 121.6(8) . . ?
C67 C66 C68 120.3(7) . . ?
N34 C67 C66 124.0(7) . . ?
N34 C67 C69 113.9(7) . . ?
C66 C67 C69 122.1(8) . . ?
F32 C68 F33 106.7(7) . . ?
F32 C68 F31 105.6(7) . . ?
F33 C68 F31 107.2(7) . . ?
F32 C68 C66 113.2(8) . . ?
F33 C68 C66 111.8(7) . . ?
F31 C68 C66 111.8(7) . . ?
N35 C69 C67 176.3(10) . . ?
C70 N41 C4 123.3(8) . . ?
C70 N41 H4 122(7) . . ?
C4 N41 H4 114(7) . . ?
C81 N42 C74 122.4(6) . . ?
C81 N42 C77 113.9(6) . . ?
C74 N42 C77 123.6(6) . . ?
C81 N43 C82 112.0(6) . . ?
C81 N43 C84 125.4(6) . . ?
C82 N43 C84 122.6(6) . . ?
C83 N44 C87 116.5(7) . . ?
N41 C4 H4A 109.5 . . ?
N41 C4 H4B 109.5 . . ?
H4A C4 H4B 109.5 . . ?
N41 C4 H4C 109.5 . . ?
H4A C4 H4C 109.5 . . ?
H4B C4 H4C 109.5 . . ?
O41 C70 N41 124.3(8) . . ?
O41 C70 C71 121.1(7) . . ?
N41 C70 C71 114.5(7) . . ?
C76 C71 C72 116.7(7) . . ?
C76 C71 C70 123.9(7) . . ?
C72 C71 C70 119.3(7) . . ?
F4A C72 C73 116.5(8) . . ?
F4A C72 C71 121.5(8) . . ?
C73 C72 C71 122.0(7) . . ?
C73 C72 H72A 119.0 . . ?
C71 C72 H72A 119.0 . . ?
C74 C73 C72 118.3(7) . . ?
C74 C73 H73A 120.8 . . ?
C72 C73 H73A 120.8 . . ?
C73 C74 C75 121.3(7) . . ?
C73 C74 N42 119.4(7) . . ?
C75 C74 N42 119.2(7) . . ?
C76 C75 C74 118.0(7) . . ?
C76 C75 H75A 121.0 . . ?
C74 C75 H75A 121.0 . . ?
C75 C76 F4B 116.0(8) . . ?
C75 C76 C71 123.7(8) . . ?
F4B C76 C71 120.2(8) . . ?
C75 C76 H76A 118.2 . . ?
C71 C76 H76A 118.2 . . ?
N42 C77 C82 101.7(6) . . ?
N42 C77 C80 119.4(7) . . ?
C82 C77 C80 113.0(7) . . ?
N42 C77 C78 120.9(7) . . ?
C82 C77 C78 113.5(7) . . ?
C80 C77 C78 88.9(6) . . ?
C79 C78 C77 87.5(6) . . ?
C79 C78 H78A 114.1 . . ?
C77 C78 H78A 114.1 . . ?
C79 C78 H78B 114.1 . . ?
C77 C78 H78B 114.1 . . ?
H78A C78 H78B 111.2 . . ?
C80 C79 C78 89.4(6) . . ?
C80 C79 H79A 113.8 . . ?
C78 C79 H79A 113.8 . . ?
C80 C79 H79B 113.8 . . ?
C78 C79 H79B 113.8 . . ?
H79A C79 H79B 111.0 . . ?
C77 C80 C79 88.3(6) . . ?
C77 C80 H80A 113.9 . . ?
C79 C80 H80A 113.9 . . ?
C77 C80 H80B 113.9 . . ?
C79 C80 H80B 113.9 . . ?
H80A C80 H80B 111.1 . . ?
N42 C81 N43 105.3(6) . . ?
N42 C81 S4 127.5(6) . . ?
N43 C81 S4 127.1(6) . . ?
O42 C82 N43 125.2(7) . . ?
O42 C82 C77 128.2(7) . . ?
N43 C82 C77 106.6(7) . . ?
N44 C83 C84 122.5(8) . . ?
N44 C83 H83A 118.8 . . ?
C84 C83 H83A 118.8 . . ?
C85 C84 C83 120.7(7) . . ?
C85 C84 N43 121.4(7) . . ?
C83 C84 N43 117.9(7) . . ?
C84 C85 C86 117.1(8) . . ?
C84 C85 H85A 121.5 . . ?
C86 C85 H85A 121.5 . . ?
C87 C86 C85 118.4(8) . . ?
C87 C86 C88 121.9(7) . . ?
C85 C86 C88 119.7(8) . . ?
N44 C87 C86 124.7(7) . . ?
N44 C87 C89 112.4(7) . . ?
C86 C87 C89 122.9(8) . . ?
F43 C88 F41 106.5(7) . . ?
F43 C88 F42 107.2(7) . . ?
F41 C88 F42 105.2(6) . . ?
F43 C88 C86 112.9(7) . . ?
F41 C88 C86 113.0(7) . . ?
F42 C88 C86 111.5(7) . . ?
N45 C89 C87 177.4(11) . . ?
C5 N1 C91 121.6(8) . . ?
C5 N1 C90 122.2(8) . . ?
C91 N1 C90 116.2(8) . . ?
O1 C5 N1 126.7(8) . . ?
O1 C5 H5A 116.6 . . ?
N1 C5 H5A 116.6 . . ?
N1 C90 H90A 109.5 . . ?
N1 C90 H90B 109.5 . . ?
H90A C90 H90B 109.5 . . ?
N1 C90 H90C 109.5 . . ?
H90A C90 H90C 109.5 . . ?
H90B C90 H90C 109.5 . . ?
N1 C91 H91A 109.5 . . ?
N1 C91 H91B 109.5 . . ?
H91A C91 H91B 109.5 . . ?
N1 C91 H91C 109.5 . . ?
H91A C91 H91C 109.5 . . ?
H91B C91 H91C 109.5 . . ?
C6 N2 C93 123.1(12) . . ?
C6 N2 C92 116.9(10) . . ?
C93 N2 C92 119.3(11) . . ?
O2 C6 N2 126.6(10) . . ?
O2 C6 H6A 116.7 . . ?
N2 C6 H6A 116.7 . . ?
N2 C92 H92A 109.5 . . ?
N2 C92 H92B 109.5 . . ?
H92A C92 H92B 109.5 . . ?
N2 C92 H92C 109.5 . . ?
H92A C92 H92C 109.5 . . ?
H92B C92 H92C 109.5 . . ?
N2 C93 H93A 109.5 . . ?
N2 C93 H93B 109.5 . . ?
H93A C93 H93B 109.5 . . ?
N2 C93 H93C 109.5 . . ?
H93A C93 H93C 109.5 . . ?
H93B C93 H93C 109.5 . . ?
C7 N3 C95 121.4(8) . . ?
C7 N3 C94 121.3(8) . . ?
C95 N3 C94 117.1(8) . . ?
O3 C7 N3 125.6(9) . . ?
O3 C7 H7A 117.2 . . ?
N3 C7 H7A 117.2 . . ?
N3 C94 H94A 109.5 . . ?
N3 C94 H94B 109.5 . . ?
H94A C94 H94B 109.5 . . ?
N3 C94 H94C 109.5 . . ?
H94A C94 H94C 109.5 . . ?
H94B C94 H94C 109.5 . . ?
N3 C95 H95A 109.5 . . ?
N3 C95 H95B 109.5 . . ?
H95A C95 H95B 109.5 . . ?
N3 C95 H95C 109.5 . . ?
H95A C95 H95C 109.5 . . ?
H95B C95 H95C 109.5 . . ?
C8 N4 C96 121.3(8) . . ?
C8 N4 C97 123.1(8) . . ?
C96 N4 C97 115.6(8) . . ?
O4 C8 N4 128.1(9) . . ?
O4 C8 H8A 115.9 . . ?
N4 C8 H8A 115.9 . . ?
N4 C96 H96A 109.5 . . ?
N4 C96 H96B 109.5 . . ?
H96A C96 H96B 109.5 . . ?
N4 C96 H96C 109.5 . . ?
H96A C96 H96C 109.5 . . ?
H96B C96 H96C 109.5 . . ?
N4 C97 H97A 109.5 . . ?
N4 C97 H97B 109.5 . . ?
H97A C97 H97B 109.5 . . ?
N4 C97 H97C 109.5 . . ?
H97A C97 H97C 109.5 . . ?
H97B C97 H97C 109.5 . . ?

loop_
_geom_bond_atom_site_label_1
_geom_bond_atom_site_label_2
_geom_bond_distance
_geom_bond_site_symmetry_2
_geom_bond_publ_flag
S1 C21 1.672(8) . ?
F1A C12 1.310(13) . ?
F1B C16 1.361(11) . ?
F11A C28 1.417(10) . ?
F12A C28 1.335(11) . ?
F13A C28 1.382(10) . ?
F11B C28 1.331(9) . ?
F12B C28 1.405(9) . ?
F13B C28 1.333(9) . ?
O11 C10 1.237(10) . ?
O12 C22 1.213(10) . ?
N11 C10 1.332(11) . ?
N11 C1 1.457(10) . ?
N11 H1 0.86(9) . ?
N12 C21 1.338(10) . ?
N12 C14 1.453(10) . ?
N12 C17 1.455(10) . ?
N13 C21 1.392(10) . ?
N13 C22 1.394(10) . ?
N13 C24 1.418(10) . ?
N14 C23 1.335(11) . ?
N14 C27 1.344(12) . ?
N15 C29 1.140(12) . ?
C1 H1A 0.9800 . ?
C1 H1B 0.9800 . ?
C1 H1C 0.9800 . ?
C10 C11 1.509(11) . ?
C11 C16 1.379(12) . ?
C11 C12 1.385(12) . ?
C12 C13 1.382(12) . ?
C12 H12A 0.9500 . ?
C13 C14 1.375(12) . ?
C13 H13A 0.9500 . ?
C14 C15 1.362(12) . ?
C15 C16 1.371(12) . ?
C15 H15A 0.9500 . ?
C16 H16A 0.9500 . ?
C17 C22 1.517(11) . ?
C17 C18 1.542(11) . ?
C17 C20 1.554(11) . ?
C18 C19 1.544(12) . ?
C18 H18A 0.9900 . ?
C18 H18B 0.9900 . ?
C19 C20 1.564(11) . ?
C19 H19A 0.9900 . ?
C19 H19B 0.9900 . ?
C20 H20A 0.9900 . ?
C20 H20B 0.9900 . ?
C23 C24 1.390(11) . ?
C23 H23A 0.9500 . ?
C24 C25 1.383(12) . ?
C25 C26 1.398(12) . ?
C25 H25A 0.9500 . ?
C26 C27 1.381(13) . ?
C26 C28 1.508(15) . ?
C27 C29 1.467(13) . ?
S2 C41 1.642(8) . ?
F2A C36 1.312(13) . ?
F2B C32 1.361(11) . ?
F21 C48 1.322(10) . ?
F22 C48 1.342(10) . ?
F23 C48 1.343(11) . ?
O21 C30 1.231(10) . ?
O22 C42 1.210(9) . ?
N21 C30 1.323(11) . ?
N21 C2 1.463(10) . ?
N21 H2 0.75(9) . ?
N22 C41 1.345(10) . ?
N22 C34 1.414(10) . ?
N22 C37 1.473(10) . ?
N23 C42 1.382(10) . ?
N23 C41 1.401(10) . ?
N23 C44 1.441(10) . ?
N24 C47 1.331(11) . ?
N24 C43 1.340(10) . ?
N25 C49 1.154(11) . ?
C2 H2A 0.9800 . ?
C2 H2B 0.9800 . ?
C2 H2C 0.9800 . ?
C30 C31 1.507(11) . ?
C31 C36 1.365(11) . ?
C31 C32 1.378(11) . ?
C32 C33 1.372(11) . ?
C32 H32A 0.9500 . ?
C33 C34 1.406(11) . ?
C33 H33A 0.9500 . ?
C34 C35 1.382(12) . ?
C35 C36 1.392(12) . ?
C35 H35A 0.9500 . ?
C36 H36A 0.9500 . ?
C37 C42 1.505(11) . ?
C37 C38 1.544(11) . ?
C37 C40 1.558(10) . ?
C38 C39 1.549(12) . ?
C38 H38A 0.9900 . ?
C38 H38B 0.9900 . ?
C39 C40 1.539(12) . ?
C39 H39A 0.9900 . ?
C39 H39B 0.9900 . ?
C40 H40A 0.9900 . ?
C40 H40B 0.9900 . ?
C43 C44 1.406(11) . ?
C43 H43A 0.9500 . ?
C44 C45 1.368(11) . ?
C45 C46 1.375(11) . ?
C45 H45A 0.9500 . ?
C46 C47 1.420(12) . ?
C46 C48 1.504(13) . ?
C47 C49 1.453(11) . ?
S3 C61 1.648(8) . ?
F3A C52 1.368(11) . ?
F3B C56 1.365(13) . ?
F31 C68 1.347(10) . ?
F32 C68 1.334(10) . ?
F33 C68 1.337(9) . ?
O31 C50 1.254(10) . ?
O32 C62 1.204(9) . ?
N31 C50 1.322(11) . ?
N31 C3 1.462(10) . ?
N31 H3 0.96(9) . ?
N32 C61 1.352(10) . ?
N32 C54 1.426(10) . ?
N32 C57 1.473(10) . ?
N33 C62 1.395(10) . ?
N33 C61 1.404(10) . ?
N33 C64 1.429(9) . ?
N34 C63 1.333(10) . ?
N34 C67 1.334(10) . ?
N35 C69 1.146(10) . ?
C3 H3A 0.9800 . ?
C3 H3B 0.9800 . ?
C3 H3C 0.9800 . ?
C50 C51 1.506(11) . ?
C51 C52 1.374(11) . ?
C51 C56 1.391(12) . ?
C52 C53 1.382(12) . ?
C52 H52A 0.9500 . ?
C53 C54 1.394(12) . ?
C53 H53A 0.9500 . ?
C54 C55 1.371(12) . ?
C55 C56 1.404(11) . ?
C55 H55A 0.9500 . ?
C56 H56A 0.9500 . ?
C57 C62 1.518(11) . ?
C57 C58 1.529(11) . ?
C57 C60 1.551(12) . ?
C58 C59 1.537(12) . ?
C58 H58A 0.9900 . ?
C58 H58B 0.9900 . ?
C59 C60 1.535(12) . ?
C59 H59A 0.9900 . ?
C59 H59B 0.9900 . ?
C60 H60A 0.9900 . ?
C60 H60B 0.9900 . ?
C63 C64 1.382(11) . ?
C63 H63A 0.9500 . ?
C64 C65 1.387(11) . ?
C65 C66 1.371(11) . ?
C65 H65A 0.9500 . ?
C66 C67 1.407(12) . ?
C66 C68 1.496(12) . ?
C67 C69 1.452(11) . ?
S4 C81 1.634(8) . ?
F4A C72 1.345(11) . ?
F4B C76 1.376(12) . ?
F41 C88 1.347(10) . ?
F42 C88 1.355(10) . ?
F43 C88 1.331(10) . ?
O41 C70 1.231(9) . ?
O42 C82 1.212(10) . ?
N41 C70 1.335(10) . ?
N41 C4 1.460(11) . ?
N41 H4 0.79(9) . ?
N42 C81 1.371(10) . ?
N42 C74 1.437(10) . ?
N42 C77 1.455(10) . ?
N43 C81 1.400(10) . ?
N43 C82 1.406(10) . ?
N43 C84 1.422(9) . ?
N44 C83 1.347(10) . ?
N44 C87 1.348(11) . ?
N45 C89 1.133(11) . ?
C4 H4A 0.9800 . ?
C4 H4B 0.9800 . ?
C4 H4C 0.9800 . ?
C70 C71 1.510(11) . ?
C71 C76 1.385(11) . ?
C71 C72 1.403(11) . ?
C72 C73 1.392(11) . ?
C72 H72A 0.9500 . ?
C73 C74 1.386(11) . ?
C73 H73A 0.9500 . ?
C74 C75 1.402(11) . ?
C75 C76 1.367(11) . ?
C75 H75A 0.9500 . ?
C76 H76A 0.9500 . ?
C77 C82 1.501(11) . ?
C77 C80 1.547(11) . ?
C77 C78 1.566(11) . ?
C78 C79 1.552(12) . ?
C78 H78A 0.9900 . ?
C78 H78B 0.9900 . ?
C79 C80 1.549(12) . ?
C79 H79A 0.9900 . ?
C79 H79B 0.9900 . ?
C80 H80A 0.9900 . ?
C80 H80B 0.9900 . ?
C83 C84 1.388(12) . ?
C83 H83A 0.9500 . ?
C84 C85 1.380(11) . ?
C85 C86 1.412(11) . ?
C85 H85A 0.9500 . ?
C86 C87 1.374(12) . ?
C86 C88 1.497(11) . ?
C87 C89 1.462(11) . ?
O1 C5 1.236(10) . ?
N1 C5 1.325(11) . ?
N1 C91 1.449(10) . ?
N1 C90 1.461(13) . ?
C5 H5A 0.9500 . ?
C90 H90A 0.9800 . ?
C90 H90B 0.9800 . ?
C90 H90C 0.9800 . ?
C91 H91A 0.9800 . ?
C91 H91B 0.9800 . ?
C91 H91C 0.9800 . ?
O2 C6 1.210(11) . ?
N2 C6 1.326(12) . ?
N2 C93 1.432(15) . ?
N2 C92 1.442(16) . ?
C6 H6A 0.9500 . ?
C92 H92A 0.9800 . ?
C92 H92B 0.9800 . ?
C92 H92C 0.9800 . ?
C93 H93A 0.9800 . ?
C93 H93B 0.9800 . ?
C93 H93C 0.9800 . ?
O3 C7 1.241(11) . ?
N3 C7 1.340(11) . ?
N3 C95 1.435(12) . ?
N3 C94 1.453(12) . ?
C7 H7A 0.9500 . ?
C94 H94A 0.9800 . ?
C94 H94B 0.9800 . ?
C94 H94C 0.9800 . ?
C95 H95A 0.9800 . ?
C95 H95B 0.9800 . ?
C95 H95C 0.9800 . ?
O4 C8 1.220(10) . ?
N4 C8 1.323(11) . ?
N4 C96 1.430(13) . ?
N4 C97 1.458(11) . ?
C8 H8A 0.9500 . ?
C96 H96A 0.9800 . ?
C96 H96B 0.9800 . ?
C96 H96C 0.9800 . ?
C97 H97A 0.9800 . ?
C97 H97B 0.9800 . ?
C97 H97C 0.9800 . ?

loop_
_geom_hbond_atom_site_label_D
_geom_hbond_atom_site_label_H
_geom_hbond_atom_site_label_A
_geom_hbond_distance_DH
_geom_hbond_distance_HA
_geom_hbond_distance_DA
_geom_hbond_angle_DHA
_geom_hbond_site_symmetry_A
_geom_hbond_publ_flag
N11 H1 O31 0.86(9) 2.11(9) 2.921(10) 157(9) 3_575 yes
N21 H2 O41 0.75(9) 2.20(10) 2.930(10) 162(10) 3_465 yes
N31 H3 O11 0.96(9) 1.85(9) 2.772(10) 161(8) . yes
N41 H4 O21 0.79(9) 2.01(9) 2.791(10) 168(9) . yes

loop_
_geom_torsion_atom_site_label_1
_geom_torsion_atom_site_label_2
_geom_torsion_atom_site_label_3
_geom_torsion_atom_site_label_4
_geom_torsion
_geom_torsion_site_symmetry_1
_geom_torsion_site_symmetry_2
_geom_torsion_site_symmetry_3
_geom_torsion_site_symmetry_4
_geom_torsion_publ_flag
C1 N11 C10 O11 2.8(13) . . . . ?
C1 N11 C10 C11 -178.1(7) . . . . ?
O11 C10 C11 C16 43.4(12) . . . . ?
N11 C10 C11 C16 -135.7(8) . . . . ?
O11 C10 C11 C12 -131.6(9) . . . . ?
N11 C10 C11 C12 49.3(11) . . . . ?
C16 C11 C12 F1A 173.6(10) . . . . ?
C10 C11 C12 F1A -11.2(14) . . . . ?
C16 C11 C12 C13 -1.7(13) . . . . ?
C10 C11 C12 C13 173.5(8) . . . . ?
F1A C12 C13 C14 -174.8(10) . . . . ?
C11 C12 C13 C14 0.5(14) . . . . ?
C12 C13 C14 C15 1.3(14) . . . . ?
C12 C13 C14 N12 175.9(8) . . . . ?
C21 N12 C14 C15 -81.1(10) . . . . ?
C17 N12 C14 C15 82.2(10) . . . . ?
C21 N12 C14 C13 104.0(10) . . . . ?
C17 N12 C14 C13 -92.6(9) . . . . ?
C13 C14 C15 C16 -1.9(13) . . . . ?
N12 C14 C15 C16 -176.5(7) . . . . ?
C14 C15 C16 F1B 169.5(9) . . . . ?
C14 C15 C16 C11 0.6(13) . . . . ?
C12 C11 C16 F1B -168.3(8) . . . . ?
C10 C11 C16 F1B 16.4(12) . . . . ?
C12 C11 C16 C15 1.1(13) . . . . ?
C10 C11 C16 C15 -174.1(8) . . . . ?
C21 N12 C17 C22 2.2(8) . . . . ?
C14 N12 C17 C22 -162.8(7) . . . . ?
C21 N12 C17 C18 130.3(8) . . . . ?
C14 N12 C17 C18 -34.7(11) . . . . ?
C21 N12 C17 C20 -121.4(8) . . . . ?
C14 N12 C17 C20 73.6(9) . . . . ?
N12 C17 C18 C19 139.2(8) . . . . ?
C22 C17 C18 C19 -98.3(8) . . . . ?
C20 C17 C18 C19 15.7(7) . . . . ?
C17 C18 C19 C20 -15.6(6) . . . . ?
N12 C17 C20 C19 -141.4(7) . . . . ?
C22 C17 C20 C19 100.3(7) . . . . ?
C18 C17 C20 C19 -15.5(6) . . . . ?
C18 C19 C20 C17 15.4(6) . . . . ?
C14 N12 C21 N13 166.7(7) . . . . ?
C17 N12 C21 N13 1.9(9) . . . . ?
C14 N12 C21 S1 -14.3(12) . . . . ?
C17 N12 C21 S1 -179.0(6) . . . . ?
C22 N13 C21 N12 -5.7(9) . . . . ?
C24 N13 C21 N12 -171.1(7) . . . . ?
C22 N13 C21 S1 175.1(6) . . . . ?
C24 N13 C21 S1 9.7(11) . . . . ?
C21 N13 C22 O12 -174.0(8) . . . . ?
C24 N13 C22 O12 -8.8(13) . . . . ?
C21 N13 C22 C17 7.0(8) . . . . ?
C24 N13 C22 C17 172.2(7) . . . . ?
N12 C17 C22 O12 175.7(8) . . . . ?
C18 C17 C22 O12 43.0(12) . . . . ?
C20 C17 C22 O12 -56.5(11) . . . . ?
N12 C17 C22 N13 -5.4(8) . . . . ?
C18 C17 C22 N13 -138.1(7) . . . . ?
C20 C17 C22 N13 122.5(7) . . . . ?
C27 N14 C23 C24 1.6(13) . . . . ?
N14 C23 C24 C25 -1.9(14) . . . . ?
N14 C23 C24 N13 177.7(8) . . . . ?
C21 N13 C24 C25 103.3(10) . . . . ?
C22 N13 C24 C25 -60.2(12) . . . . ?
C21 N13 C24 C23 -76.3(11) . . . . ?
C22 N13 C24 C23 120.3(9) . . . . ?
C23 C24 C25 C26 0.8(14) . . . . ?
N13 C24 C25 C26 -178.8(9) . . . . ?
C24 C25 C26 C27 0.4(15) . . . . ?
C24 C25 C26 C28 175.1(9) . . . . ?
C23 N14 C27 C26 -0.2(14) . . . . ?
C23 N14 C27 C29 -177.6(8) . . . . ?
C25 C26 C27 N14 -0.8(15) . . . . ?
C28 C26 C27 N14 -175.3(8) . . . . ?
C25 C26 C27 C29 176.5(9) . . . . ?
C28 C26 C27 C29 2.0(14) . . . . ?
C27 C26 C28 F11B 166.6(10) . . . . ?
C25 C26 C28 F11B -7.8(14) . . . . ?
C27 C26 C28 F13B -65.0(13) . . . . ?
C25 C26 C28 F13B 120.6(11) . . . . ?
C27 C26 C28 F12A 73.1(15) . . . . ?
C25 C26 C28 F12A -101.3(15) . . . . ?
C27 C26 C28 F13A -51.7(14) . . . . ?
C25 C26 C28 F13A 133.9(12) . . . . ?
C27 C26 C28 F12B 54.0(12) . . . . ?
C25 C26 C28 F12B -120.5(10) . . . . ?
C27 C26 C28 F11A -160.2(13) . . . . ?
C25 C26 C28 F11A 25.4(15) . . . . ?
C2 N21 C30 O21 -1.9(14) . . . . ?
C2 N21 C30 C31 176.4(7) . . . . ?
O21 C30 C31 C36 129.0(9) . . . . ?
N21 C30 C31 C36 -49.4(12) . . . . ?
O21 C30 C31 C32 -47.8(11) . . . . ?
N21 C30 C31 C32 133.8(8) . . . . ?
C36 C31 C32 F2B 172.4(8) . . . . ?
C30 C31 C32 F2B -10.6(12) . . . . ?
C36 C31 C32 C33 -2.0(12) . . . . ?
C30 C31 C32 C33 175.0(8) . . . . ?
F2B C32 C33 C34 -173.1(8) . . . . ?
C31 C32 C33 C34 1.2(12) . . . . ?
C32 C33 C34 C35 0.2(12) . . . . ?
C32 C33 C34 N22 177.8(7) . . . . ?
C41 N22 C34 C35 -99.9(10) . . . . ?
C37 N22 C34 C35 91.8(9) . . . . ?
C41 N22 C34 C33 82.6(10) . . . . ?
C37 N22 C34 C33 -85.7(9) . . . . ?
C33 C34 C35 C36 -0.8(12) . . . . ?
N22 C34 C35 C36 -178.2(7) . . . . ?
C32 C31 C36 F2A -172.6(10) . . . . ?
C30 C31 C36 F2A 10.5(14) . . . . ?
C32 C31 C36 C35 1.4(13) . . . . ?
C30 C31 C36 C35 -175.5(8) . . . . ?
C34 C35 C36 F2A 174.0(10) . . . . ?
C34 C35 C36 C31 0.0(13) . . . . ?
C41 N22 C37 C42 -4.8(8) . . . . ?
C34 N22 C37 C42 164.7(7) . . . . ?
C41 N22 C37 C38 121.3(8) . . . . ?
C34 N22 C37 C38 -69.2(9) . . . . ?
C41 N22 C37 C40 -131.2(8) . . . . ?
C34 N22 C37 C40 38.3(11) . . . . ?
N22 C37 C38 C39 140.5(7) . . . . ?
C42 C37 C38 C39 -99.3(7) . . . . ?
C40 C37 C38 C39 17.0(6) . . . . ?
C37 C38 C39 C40 -17.2(6) . . . . ?
C38 C39 C40 C37 17.1(6) . . . . ?
N22 C37 C40 C39 -141.3(7) . . . . ?
C42 C37 C40 C39 98.6(7) . . . . ?
C38 C37 C40 C39 -17.1(6) . . . . ?
C34 N22 C41 N23 -168.2(7) . . . . ?
C37 N22 C41 N23 0.8(9) . . . . ?
C34 N22 C41 S2 10.6(12) . . . . ?
C37 N22 C41 S2 179.6(6) . . . . ?
C42 N23 C41 N22 4.1(9) . . . . ?
C44 N23 C41 N22 173.6(7) . . . . ?
C42 N23 C41 S2 -174.7(6) . . . . ?
C44 N23 C41 S2 -5.3(11) . . . . ?
C41 N23 C42 O22 174.2(8) . . . . ?
C44 N23 C42 O22 4.6(12) . . . . ?
C41 N23 C42 C37 -7.1(9) . . . . ?
C44 N23 C42 C37 -176.7(7) . . . . ?
N22 C37 C42 O22 -174.5(8) . . . . ?
C38 C37 C42 O22 55.4(11) . . . . ?
C40 C37 C42 O22 -45.1(11) . . . . ?
N22 C37 C42 N23 6.8(8) . . . . ?
C38 C37 C42 N23 -123.2(7) . . . . ?
C40 C37 C42 N23 136.3(7) . . . . ?
C47 N24 C43 C44 -0.7(11) . . . . ?
N24 C43 C44 C45 0.7(12) . . . . ?
N24 C43 C44 N23 -177.3(7) . . . . ?
C42 N23 C44 C45 55.1(10) . . . . ?
C41 N23 C44 C45 -113.4(9) . . . . ?
C42 N23 C44 C43 -126.9(8) . . . . ?
C41 N23 C44 C43 64.5(10) . . . . ?
C43 C44 C45 C46 0.2(12) . . . . ?
N23 C44 C45 C46 178.1(7) . . . . ?
C44 C45 C46 C47 -0.9(12) . . . . ?
C44 C45 C46 C48 -179.4(8) . . . . ?
C43 N24 C47 C46 0.0(12) . . . . ?
C43 N24 C47 C49 179.9(7) . . . . ?
C45 C46 C47 N24 0.9(13) . . . . ?
C48 C46 C47 N24 179.2(8) . . . . ?
C45 C46 C47 C49 -179.1(8) . . . . ?
C48 C46 C47 C49 -0.8(14) . . . . ?
C45 C46 C48 F21 159.5(8) . . . . ?
C47 C46 C48 F21 -18.8(13) . . . . ?
C45 C46 C48 F22 39.7(11) . . . . ?
C47 C46 C48 F22 -138.6(9) . . . . ?
C45 C46 C48 F23 -78.8(10) . . . . ?
C47 C46 C48 F23 102.9(10) . . . . ?
C3 N31 C50 O31 5.9(14) . . . . ?
C3 N31 C50 C51 -174.9(8) . . . . ?
O31 C50 C51 C52 42.4(11) . . . . ?
N31 C50 C51 C52 -136.9(8) . . . . ?
O31 C50 C51 C56 -135.3(9) . . . . ?
N31 C50 C51 C56 45.5(11) . . . . ?
C56 C51 C52 F3A 177.8(8) . . . . ?
C50 C51 C52 F3A 0.0(12) . . . . ?
C56 C51 C52 C53 0.0(11) . . . . ?
C50 C51 C52 C53 -177.8(7) . . . . ?
F3A C52 C53 C54 -178.0(8) . . . . ?
C51 C52 C53 C54 -0.2(12) . . . . ?
C52 C53 C54 C55 1.3(12) . . . . ?
C52 C53 C54 N32 -179.8(7) . . . . ?
C61 N32 C54 C55 81.9(10) . . . . ?
C57 N32 C54 C55 -95.8(9) . . . . ?
C61 N32 C54 C53 -97.0(10) . . . . ?
C57 N32 C54 C53 85.3(10) . . . . ?
C53 C54 C55 C56 -2.2(12) . . . . ?
N32 C54 C55 C56 179.0(7) . . . . ?
C52 C51 C56 F3B -173.3(9) . . . . ?
C50 C51 C56 F3B 4.6(13) . . . . ?
C52 C51 C56 C55 -0.9(12) . . . . ?
C50 C51 C56 C55 176.9(7) . . . . ?
C54 C55 C56 F3B 175.0(8) . . . . ?
C54 C55 C56 C51 2.0(12) . . . . ?
C61 N32 C57 C62 -5.8(9) . . . . ?
C54 N32 C57 C62 172.1(7) . . . . ?
C61 N32 C57 C58 -131.9(8) . . . . ?
C54 N32 C57 C58 45.9(11) . . . . ?
C61 N32 C57 C60 120.1(8) . . . . ?
C54 N32 C57 C60 -62.0(11) . . . . ?
N32 C57 C58 C59 -142.1(8) . . . . ?
C62 C57 C58 C59 97.4(8) . . . . ?
C60 C57 C58 C59 -17.8(6) . . . . ?
C57 C58 C59 C60 18.0(6) . . . . ?
C58 C59 C60 C57 -17.7(6) . . . . ?
N32 C57 C60 C59 142.7(8) . . . . ?
C62 C57 C60 C59 -97.3(8) . . . . ?
C58 C57 C60 C59 17.8(6) . . . . ?
C54 N32 C61 N33 -177.7(7) . . . . ?
C57 N32 C61 N33 0.2(9) . . . . ?
C54 N32 C61 S3 3.5(12) . . . . ?
C57 N32 C61 S3 -178.6(6) . . . . ?
C62 N33 C61 N32 6.3(9) . . . . ?
C64 N33 C61 N32 -174.2(7) . . . . ?
C62 N33 C61 S3 -174.9(6) . . . . ?
C64 N33 C61 S3 4.6(11) . . . . ?
C61 N33 C62 O32 171.0(8) . . . . ?
C64 N33 C62 O32 -8.6(13) . . . . ?
C61 N33 C62 C57 -9.8(9) . . . . ?
C64 N33 C62 C57 170.7(7) . . . . ?
N32 C57 C62 O32 -171.8(8) . . . . ?
C58 C57 C62 O32 -41.1(12) . . . . ?
C60 C57 C62 O32 58.3(12) . . . . ?
N32 C57 C62 N33 9.0(8) . . . . ?
C58 C57 C62 N33 139.7(7) . . . . ?
C60 C57 C62 N33 -120.9(7) . . . . ?
C67 N34 C63 C64 -2.5(12) . . . . ?
N34 C63 C64 C65 3.9(12) . . . . ?
N34 C63 C64 N33 -178.2(7) . . . . ?
C62 N33 C64 C63 -55.8(10) . . . . ?
C61 N33 C64 C63 124.7(8) . . . . ?
C62 N33 C64 C65 122.0(9) . . . . ?
C61 N33 C64 C65 -57.4(11) . . . . ?
C63 C64 C65 C66 -3.2(12) . . . . ?
N33 C64 C65 C66 179.0(7) . . . . ?
C64 C65 C66 C67 1.3(12) . . . . ?
C64 C65 C66 C68 -178.4(8) . . . . ?
C63 N34 C67 C66 0.5(12) . . . . ?
C63 N34 C67 C69 178.9(7) . . . . ?
C65 C66 C67 N34 0.0(12) . . . . ?
C68 C66 C67 N34 179.7(8) . . . . ?
C65 C66 C67 C69 -178.3(8) . . . . ?
C68 C66 C67 C69 1.5(12) . . . . ?
C65 C66 C68 F32 -119.2(9) . . . . ?
C67 C66 C68 F32 61.1(10) . . . . ?
C65 C66 C68 F33 120.2(9) . . . . ?
C67 C66 C68 F33 -59.5(11) . . . . ?
C65 C66 C68 F31 0.0(12) . . . . ?
C67 C66 C68 F31 -179.7(7) . . . . ?
C4 N41 C70 O41 -3.7(13) . . . . ?
C4 N41 C70 C71 175.2(8) . . . . ?
O41 C70 C71 C76 133.9(9) . . . . ?
N41 C70 C71 C76 -45.0(10) . . . . ?
O41 C70 C71 C72 -42.5(11) . . . . ?
N41 C70 C71 C72 138.6(8) . . . . ?
C76 C71 C72 F4A -178.0(8) . . . . ?
C70 C71 C72 F4A -1.4(12) . . . . ?
C76 C71 C72 C73 1.0(11) . . . . ?
C70 C71 C72 C73 177.7(7) . . . . ?
F4A C72 C73 C74 177.5(8) . . . . ?
C71 C72 C73 C74 -1.6(11) . . . . ?
C72 C73 C74 C75 1.8(11) . . . . ?
C72 C73 C74 N42 178.9(7) . . . . ?
C81 N42 C74 C73 98.8(9) . . . . ?
C77 N42 C74 C73 -84.5(9) . . . . ?
C81 N42 C74 C75 -84.0(9) . . . . ?
C77 N42 C74 C75 92.6(9) . . . . ?
C73 C74 C75 C76 -1.6(11) . . . . ?
N42 C74 C75 C76 -178.6(7) . . . . ?
C74 C75 C76 F4B -174.2(8) . . . . ?
C74 C75 C76 C71 1.0(12) . . . . ?
C72 C71 C76 C75 -0.8(12) . . . . ?
C70 C71 C76 C75 -177.2(7) . . . . ?
C72 C71 C76 F4B 174.3(8) . . . . ?
C70 C71 C76 F4B -2.2(13) . . . . ?
C81 N42 C77 C82 3.2(9) . . . . ?
C74 N42 C77 C82 -173.7(7) . . . . ?
C81 N42 C77 C80 -122.0(8) . . . . ?
C74 N42 C77 C80 61.1(10) . . . . ?
C81 N42 C77 C78 129.9(8) . . . . ?
C74 N42 C77 C78 -47.0(11) . . . . ?
N42 C77 C78 C79 142.2(7) . . . . ?
C82 C77 C78 C79 -96.6(7) . . . . ?
C80 C77 C78 C79 18.1(6) . . . . ?
C77 C78 C79 C80 -18.1(6) . . . . ?
N42 C77 C80 C79 -143.5(7) . . . . ?
C82 C77 C80 C79 97.0(7) . . . . ?
C78 C77 C80 C79 -18.2(6) . . . . ?
C78 C79 C80 C77 18.3(6) . . . . ?
C74 N42 C81 N43 177.8(7) . . . . ?
C77 N42 C81 N43 0.9(9) . . . . ?
C74 N42 C81 S4 -3.9(12) . . . . ?
C77 N42 C81 S4 179.1(6) . . . . ?
C82 N43 C81 N42 -5.1(9) . . . . ?
C84 N43 C81 N42 175.2(7) . . . . ?
C82 N43 C81 S4 176.7(6) . . . . ?
C84 N43 C81 S4 -3.1(12) . . . . ?
C81 N43 C82 O42 -172.3(8) . . . . ?
C84 N43 C82 O42 7.5(13) . . . . ?
C81 N43 C82 C77 7.1(9) . . . . ?
C84 N43 C82 C77 -173.1(7) . . . . ?
N42 C77 C82 O42 173.4(9) . . . . ?
C80 C77 C82 O42 -57.3(12) . . . . ?
C78 C77 C82 O42 42.0(12) . . . . ?
N42 C77 C82 N43 -5.9(8) . . . . ?
C80 C77 C82 N43 123.3(7) . . . . ?
C78 C77 C82 N43 -137.4(7) . . . . ?
C87 N44 C83 C84 -1.5(12) . . . . ?
N44 C83 C84 C85 -1.5(13) . . . . ?
N44 C83 C84 N43 178.7(7) . . . . ?
C81 N43 C84 C85 53.5(12) . . . . ?
C82 N43 C84 C85 -126.3(9) . . . . ?
C81 N43 C84 C83 -126.7(9) . . . . ?
C82 N43 C84 C83 53.6(11) . . . . ?
C83 C84 C85 C86 3.3(12) . . . . ?
N43 C84 C85 C86 -176.8(7) . . . . ?
C84 C85 C86 C87 -2.2(12) . . . . ?
C84 C85 C86 C88 177.4(8) . . . . ?
C83 N44 C87 C86 2.6(12) . . . . ?
C83 N44 C87 C89 -176.4(7) . . . . ?
C85 C86 C87 N44 -0.7(13) . . . . ?
C88 C86 C87 N44 179.6(8) . . . . ?
C85 C86 C87 C89 178.2(8) . . . . ?
C88 C86 C87 C89 -1.4(13) . . . . ?
C87 C86 C88 F43 -179.8(8) . . . . ?
C85 C86 C88 F43 0.5(11) . . . . ?
C87 C86 C88 F41 -58.8(11) . . . . ?
C85 C86 C88 F41 121.5(9) . . . . ?
C87 C86 C88 F42 59.4(11) . . . . ?
C85 C86 C88 F42 -120.3(8) . . . . ?
C91 N1 C5 O1 179.6(9) . . . . ?
C90 N1 C5 O1 -3.3(16) . . . . ?
C93 N2 C6 O2 -170.9(11) . . . . ?
C92 N2 C6 O2 -0.9(15) . . . . ?
C95 N3 C7 O3 173.9(10) . . . . ?
C94 N3 C7 O3 -0.4(16) . . . . ?
C96 N4 C8 O4 0.1(16) . . . . ?
C97 N4 C8 O4 178.7(9) . . . . ?
